data_7710553
loop_
_publ_author_name
'Parsutkar, Mahesh M.'
'Moore, Curtis E.'
'RajanBabu, T. V.'

_publ_section_title
;
 Activator-free single-component Co(i)-catalysts for regio- and
 enantioselective heterodimerization and hydroacylation reactions of
 1,3-dienes. New reduction procedures for synthesis of [L]Co(i)-complexes
 and comparison to in situ generated catalysts
;
_journal_name_full 'Dalton Transactions'
_journal_paper_doi 10.1039/D2DT01484J
_journal_year 2022
_chemical_absolute_configuration ad
_chemical_formula_moiety 'C24 H28 Co D6 N2 P2, C32 H12 B F24'
_chemical_formula_sum 'C56 H40 B Co D6 F24 N2 P2'
_chemical_formula_weight 1340.66
_space_group_crystal_system triclinic
_space_group_IT_number 1
_space_group_name_Hall 'P 1'
_space_group_name_H-M_alt 'P 1'
_atom_sites_solution_hydrogens geom
_atom_sites_solution_primary dual
_atom_sites_solution_secondary difmap
_audit_creation_date 2020-07-13
_audit_creation_method
;
Olex2 1.3-alpha
(compiled 2020.06.28 svn.raecde09e for OlexSys, GUI svn.r6132)
;
_audit_update_record
;
2020-07-13 deposited with the CCDC.	2022-06-13 downloaded from the CCDC.
;
_cell_angle_alpha 106.052(2)
_cell_angle_beta 102.166(2)
_cell_angle_gamma 111.9630(10)
_cell_formula_units_Z 2
_cell_length_a 13.7516(7)
_cell_length_b 14.4882(7)
_cell_length_c 17.3962(9)
_cell_measurement_reflns_used 9716
_cell_measurement_temperature 100.0
_cell_measurement_theta_max 26.348
_cell_measurement_theta_min 2.933
_cell_volume 2890.8(3)
_computing_cell_refinement 'SAINT V8.38A (Bruker, 2017)'
_computing_data_collection 'APEX3 v2019.1-0 (Bruker, 2019)'
_computing_data_reduction 'SAINT V8.38A (Bruker, 2017)'
_computing_molecular_graphics 'Olex2 1.3-alpha (Dolomanov et al., 2009)'
_computing_publication_material 'Olex2 1.3-alpha (Dolomanov et al., 2009)'
_computing_structure_refinement 'SHELXL 2018/3 (Sheldrick, 2015)'
_computing_structure_solution 'ShelXT (Sheldrick, 2015)'
_diffrn_ambient_temperature 100.0
_diffrn_detector 'Bruker Photon II area detector'
_diffrn_detector_area_resol_mean 10.5
_diffrn_detector_type 'CMOS area detector'
_diffrn_measured_fraction_theta_full 0.998
_diffrn_measured_fraction_theta_max 0.995
_diffrn_measurement_device 'Kappa Four-Circle Diffractometer'
_diffrn_measurement_device_type 'Bruker D8 Venture'
_diffrn_measurement_method '\w and \f scans'
_diffrn_radiation_monochromator 'Curved-Graphite, Bruker TRIUMPH'
_diffrn_radiation_probe x-ray
_diffrn_radiation_type MoK\a
_diffrn_radiation_wavelength 0.71073
_diffrn_radiation_xray_symbol K-L~3~
_diffrn_reflns_av_R_equivalents 0.0381
_diffrn_reflns_av_unetI/netI 0.0363
_diffrn_reflns_Laue_measured_fraction_full 0.998
_diffrn_reflns_Laue_measured_fraction_max 0.995
_diffrn_reflns_limit_h_max 17
_diffrn_reflns_limit_h_min -17
_diffrn_reflns_limit_k_max 18
_diffrn_reflns_limit_k_min -18
_diffrn_reflns_limit_l_max 21
_diffrn_reflns_limit_l_min -21
_diffrn_reflns_number 124192
_diffrn_reflns_point_group_measured_fraction_full 0.998
_diffrn_reflns_point_group_measured_fraction_max 0.992
_diffrn_reflns_theta_full 25.000
_diffrn_reflns_theta_max 26.433
_diffrn_reflns_theta_min 2.915
_diffrn_source 'sealed tube'
_diffrn_source_current 30.0
_diffrn_source_power 1.5
_diffrn_source_type fine-focus
_diffrn_source_voltage 50.0
_diffrn_standards_number 0
_exptl_absorpt_coefficient_mu 0.469
_exptl_absorpt_correction_T_max 0.0932
_exptl_absorpt_correction_T_min 0.0678
_exptl_absorpt_correction_type multi-scan
_exptl_absorpt_process_details
;
SADABS-2016/2 (Bruker,2016/2) was used for absorption correction.
wR2(int) was 0.0632 before and 0.0606 after correction.
The Ratio of minimum to maximum transmission is 0.7275.
The \l/2 correction factor is Not present.
;
_exptl_crystal_colour Purple
_exptl_crystal_colour_primary Purple
_exptl_crystal_density_diffrn 1.540
_exptl_crystal_description Block
_exptl_crystal_F_000 1348
_exptl_crystal_size_max 0.315
_exptl_crystal_size_mid 0.228
_exptl_crystal_size_min 0.154
_refine_diff_density_max 0.469
_refine_diff_density_min -0.291
_refine_diff_density_rms 0.043
_refine_ls_abs_structure_details
;
 Flack x determined using 9458 quotients [(I+)-(I-)]/[(I+)+(I-)]
 (Parsons, Flack and Wagner, Acta Cryst. B69 (2013) 249-259).
;
_refine_ls_abs_structure_Flack 0.005(3)
_refine_ls_extinction_method none
_refine_ls_goodness_of_fit_ref 1.016
_refine_ls_hydrogen_treatment constr
_refine_ls_matrix_type full
_refine_ls_number_parameters 1662
_refine_ls_number_reflns 23621
_refine_ls_number_restraints 156
_refine_ls_restrained_S_all 1.034
_refine_ls_R_factor_all 0.0419
_refine_ls_R_factor_gt 0.0333
_refine_ls_shift/su_max 0.001
_refine_ls_shift/su_mean 0.000
_refine_ls_structure_factor_coef Fsqd
_refine_ls_weighting_details 'w=1/[\s^2^(Fo^2^)+(0.0319P)^2^+1.1261P] where P=(Fo^2^+2Fc^2^)/3'
_refine_ls_weighting_scheme calc
_refine_ls_wR_factor_gt 0.0722
_refine_ls_wR_factor_ref 0.0763
_reflns_Friedel_coverage 0.995
_reflns_Friedel_fraction_full 0.998
_reflns_Friedel_fraction_max 0.990
_reflns_number_gt 21042
_reflns_number_total 23621
_reflns_threshold_expression 'I > 2\s(I)'
_cod_data_source_file d2dt01484j2.cif
_cod_data_source_block RBabu_MP-05-156
_cod_depositor_comments
;
The following automatic conversions were performed:

data item '_diffrn_radiation_probe' value 'X-ray' was changed to
'x-ray' in accordance with the
/home/data/users/saulius/crontab/automatic-downloads/rss-feeds/RSC/lib/dictionaries/cif_core.dic
dictionary named 'cif_core.dic' version 2.4.2 last updated on
2011-04-26.

Automatic conversion script
Id: cif_fix_values 7556 2019-12-06 15:28:31Z antanas 
;
_cod_database_code 7710553
_shelx_shelxl_version_number 2018/3
_shelx_space_group_comment
;
The symmetry employed for this shelxl refinement is uniquely defined
by the following loop, which should always be used as a source of
symmetry information in preference to the above space-group names.
They are only intended as comments.
;
_shelx_estimated_absorpt_t_max 0.931
_shelx_estimated_absorpt_t_min 0.866
_olex2_refinement_description
;
1. Fixed Uiso
 At 1.2 times of:
  All C(H) groups
 At 1.5 times of:
  All C(H,H,H) groups
2. Restrained distances
 F6B-C32' = F5C-C32' = F6'-C32' = F5B-C32' = F4'-C32' = F5D-C32' = F4B-C32' =
 F5'-C32'
 1.3 with sigma of 0.02
 F6B-F4B
 2.1 with sigma of 0.02
 F4'-F5'
 2.1 with sigma of 0.02
 F6B-F5B
 2.1 with sigma of 0.02
 F6'-F4'
 2.1 with sigma of 0.02
 F6'-F5'
 2.1 with sigma of 0.02
 F4B-F5B
 2.1 with sigma of 0.02
 F3-C31 = F3A-C31 = F2-C31 = F2A-C31 = F1-C31 = F1A-C31
 1.3 with sigma of 0.02
 F3A-F2A
 2.1 with sigma of 0.02
 F1A-F2A
 2.1 with sigma of 0.02
 F3-F1
 2.1 with sigma of 0.02
 F2-F3
 2.1 with sigma of 0.02
 F2-F1
 2.1 with sigma of 0.02
 F1A-F3A
 2.1 with sigma of 0.02
 F14A-F15A
 2.1 with sigma of 0.02
 F15-F14
 2.1 with sigma of 0.02
 F15A-C47 = F15-C47 = F13A-C47 = F13-C47 = F14-C47 = F14A-C47
 1.3 with sigma of 0.02
 F13A-F14A
 2.1 with sigma of 0.02
 F15A-F13A
 2.1 with sigma of 0.02
 F15-F13
 2.1 with sigma of 0.02
 F14-F13
 2.1 with sigma of 0.02
3. Uiso/Uaniso restraints and constraints
Uanis(F5C) = Uanis(F5D)
Uanis(F5B) = Uanis(F5')
4. Rigid body (RIGU) restrains
 F4', F5', F6', F4B, F5B, F6B, F5D, F5C, C32'
 with sigma for 1-2 distances of 0.001 and sigma for 1-3 distances of 0.001
 F1, F2, F3, C31, F3A, F1A, F2A
 with sigma for 1-2 distances of 0.001 and sigma for 1-3 distances of 0.001
 F13, F14, F15, C47, F14A, F15A, F13A
 with sigma for 1-2 distances of 0.001 and sigma for 1-3 distances of 0.001
5. Others
 1*[Sof(F6B)]+1*[Sof(F5')]+1*[Sof(F4')]+1*[Sof(F5C)]+1*[Sof(F4B)]+1*[Sof(F6')]+
 1*[Sof(F5B)]+1*[Sof(F5D)]=3 with esd of 0
 Sof(F3A)=Sof(F1A)=Sof(F2A)=1-FVAR(9)
 Sof(F1)=Sof(F2)=Sof(F3)=FVAR(9)
 Sof(F14A)=Sof(F15A)=Sof(F13A)=1-FVAR(10)
 Sof(F13)=Sof(F14)=Sof(F15)=FVAR(10)
6.a Aromatic/amide H refined with riding coordinates:
 C1(D1), C2(D2), C3(D3), C4(D4), C5(D5), C6(D6), C21(H21), C22(H22), C23(H23),
 C24(H24), C1'(D1'), C2'(D2'), C3'(D3'), C4'(D4'), C5'(D5'), C6'(D6'),
 C21'(H21'), C22'(H22'), C23'(H23'), C24'(H24'), C26(H26), C28(H28), C30(H30),
 C34(H34), C36(H36), C38(H38), C42(H42), C44(H44), C46(H46), C50(H50), C52(H52),
  C54(H54), C26'(H26'), C28'(H28'), C30'(H30'), C34'(H34'), C36'(H36'),
 C38'(H38'), C42'(H42'), C44'(H44'), C46'(H46'), C50'(H50'), C52'(H52'),
 C54'(H54')
6.b Idealised Me refined as rotating group:
 C9(H9A,H9B,H9C), C11(H11A,H11B,H11C), C12(H12A,H12B,H12C), C13(H13A,H13B,
 H13C), C14(H14A,H14B,H14C), C16(H16A,H16B,H16C), C17(H17A,H17B,H17C), C18(H18A,
 H18B,H18C), C9'(H9'A,H9'B,H9'C), C11'(H11D,H11E,H11F), C12'(H12D,H12E,H12F),
 C13'(H13D,H13E,H13F), C14'(H14D,H14E,H14F), C16'(H16D,H16E,H16F), C17'(H17D,
 H17E,H17F), C18'(H18D,H18E,H18F)
;
_olex2_submission_special_instructions 'No special instructions were received'

loop_
_space_group_symop_operation_xyz
'x, y, z'

loop_
_atom_site_label
_atom_site_type_symbol
_atom_site_fract_x
_atom_site_fract_y
_atom_site_fract_z
_atom_site_U_iso_or_equiv
_atom_site_adp_type
_atom_site_occupancy
_atom_site_site_symmetry_order
_atom_site_calc_flag
_atom_site_refinement_flags_posn
_atom_site_refinement_flags_adp
_atom_site_refinement_flags_occupancy
_atom_site_disorder_assembly
_atom_site_disorder_group
Co1 Co 0.17886(4) 0.71410(4) 0.33708(3) 0.02618(11) Uani 1 1 d . . . . .
P1 P 0.16266(8) 0.73736(7) 0.21794(6) 0.02417(19) Uani 1 1 d . . . . .
P2 P 0.01504(8) 0.70539(7) 0.32630(6) 0.0241(2) Uani 1 1 d . . . . .
N1 N 0.0038(3) 0.7634(3) 0.1122(2) 0.0275(7) Uani 1 1 d . . . . .
N2 N -0.1415(2) 0.7150(2) 0.20418(19) 0.0245(6) Uani 1 1 d . . . . .
C1 C 0.3530(4) 0.8097(4) 0.4123(3) 0.0417(11) Uani 1 1 d . . . . .
D1 D 0.406577 0.877854 0.417635 0.050 Uiso 1 1 calc R U . . .
C2 C 0.3340(3) 0.7142(3) 0.3494(3) 0.0354(9) Uani 1 1 d . . . . .
D2 D 0.374780 0.718670 0.311599 0.042 Uiso 1 1 calc R U . . .
C3 C 0.2563(3) 0.6113(4) 0.3401(3) 0.0371(9) Uani 1 1 d . . . . .
D3 D 0.246337 0.547479 0.297731 0.045 Uiso 1 1 calc R U . . .
C4 C 0.1949(4) 0.6049(4) 0.3940(3) 0.0414(10) Uani 1 1 d . . . . .
D4 D 0.141833 0.536356 0.388384 0.050 Uiso 1 1 calc R U . . .
C5 C 0.2112(4) 0.7003(4) 0.4571(3) 0.0440(11) Uani 1 1 d . . . . .
D5 D 0.167950 0.695524 0.493134 0.053 Uiso 1 1 calc R U . . .
C6 C 0.2916(4) 0.8036(4) 0.4674(3) 0.0463(12) Uani 1 1 d . . . . .
D6 D 0.303664 0.867427 0.510952 0.056 Uiso 1 1 calc R U . . .
C7 C 0.0318(3) 0.7438(3) 0.1811(2) 0.0242(7) Uani 1 1 d . . . . .
C8 C -0.0409(3) 0.7203(3) 0.2278(2) 0.0232(7) Uani 1 1 d . . . . .
C9 C 0.2687(3) 0.8658(3) 0.2272(3) 0.0364(9) Uani 1 1 d . . . . .
H9A H 0.274946 0.924856 0.275335 0.055 Uiso 1 1 calc R U . . .
H9B H 0.247166 0.876819 0.174303 0.055 Uiso 1 1 calc R U . . .
H9C H 0.341067 0.864765 0.236771 0.055 Uiso 1 1 calc R U . . .
C10 C 0.1534(3) 0.6328(3) 0.1205(3) 0.0347(9) Uani 1 1 d . . . . .
C11 C 0.1527(5) 0.6712(5) 0.0456(3) 0.0537(13) Uani 1 1 d . . . . .
H11A H 0.148151 0.615152 -0.004037 0.081 Uiso 1 1 calc R U . . .
H11B H 0.221733 0.738056 0.063000 0.081 Uiso 1 1 calc R U . . .
H11C H 0.087867 0.684537 0.030673 0.081 Uiso 1 1 calc R U . . .
C12 C 0.2549(4) 0.6108(4) 0.1390(3) 0.0391(10) Uani 1 1 d . . . . .
H12A H 0.251433 0.560540 0.086326 0.059 Uiso 1 1 calc R U . . .
H12B H 0.254131 0.578997 0.181957 0.059 Uiso 1 1 calc R U . . .
H12C H 0.323970 0.678952 0.160721 0.059 Uiso 1 1 calc R U . . .
C13 C 0.0470(4) 0.5295(4) 0.0962(3) 0.0509(12) Uani 1 1 d . . . . .
H13A H -0.018300 0.541463 0.078509 0.076 Uiso 1 1 calc R U . . .
H13B H 0.047370 0.509367 0.145524 0.076 Uiso 1 1 calc R U . . .
H13C H 0.043403 0.471244 0.048857 0.076 Uiso 1 1 calc R U . . .
C14 C -0.0926(3) 0.5761(3) 0.3143(3) 0.0341(9) Uani 1 1 d . . . . .
H14A H -0.090909 0.517144 0.271229 0.051 Uiso 1 1 calc R U . . .
H14B H -0.166339 0.573621 0.296107 0.051 Uiso 1 1 calc R U . . .
H14C H -0.078453 0.568114 0.369109 0.051 Uiso 1 1 calc R U . . .
C15 C 0.0023(3) 0.8114(3) 0.4095(2) 0.0307(8) Uani 1 1 d . . . . .
C16 C 0.0501(4) 0.8144(4) 0.4986(3) 0.0447(11) Uani 1 1 d . . . . .
H16A H 0.016540 0.741068 0.497569 0.067 Uiso 1 1 calc R U . . .
H16B H 0.032947 0.861456 0.539948 0.067 Uiso 1 1 calc R U . . .
H16C H 0.131553 0.842407 0.515176 0.067 Uiso 1 1 calc R U . . .
C17 C -0.1201(4) 0.7879(4) 0.3941(3) 0.0433(11) Uani 1 1 d . . . . .
H17A H -0.160774 0.720081 0.400109 0.065 Uiso 1 1 calc R U . . .
H17B H -0.154792 0.781510 0.336300 0.065 Uiso 1 1 calc R U . . .
H17C H -0.122864 0.847173 0.436021 0.065 Uiso 1 1 calc R U . . .
C18 C 0.0693(4) 0.9193(3) 0.4057(3) 0.0446(11) Uani 1 1 d . . . . .
H18A H 0.076196 0.977994 0.454597 0.067 Uiso 1 1 calc R U . . .
H18B H 0.030883 0.921527 0.352493 0.067 Uiso 1 1 calc R U . . .
H18C H 0.144088 0.928125 0.407623 0.067 Uiso 1 1 calc R U . . .
C19 C -0.0982(3) 0.7590(3) 0.0869(2) 0.0270(8) Uani 1 1 d . . . . .
C20 C -0.1715(3) 0.7361(3) 0.1337(2) 0.0250(7) Uani 1 1 d . . . . .
C21 C -0.2756(3) 0.7369(3) 0.1080(2) 0.0286(8) Uani 1 1 d . . . . .
H21 H -0.324197 0.722711 0.139493 0.034 Uiso 1 1 calc R U . . .
C22 C -0.3055(3) 0.7583(3) 0.0373(3) 0.0328(9) Uani 1 1 d . . . . .
H22 H -0.374554 0.760858 0.020704 0.039 Uiso 1 1 calc R U . . .
C23 C -0.2361(3) 0.7765(3) -0.0111(3) 0.0353(9) Uani 1 1 d . . . . .
H23 H -0.259997 0.788620 -0.061050 0.042 Uiso 1 1 calc R U . . .
C24 C -0.1347(3) 0.7770(3) 0.0124(3) 0.0327(9) Uani 1 1 d . . . . .
H24 H -0.088643 0.789476 -0.021117 0.039 Uiso 1 1 calc R U . . .
Co1' Co 0.89455(4) 0.24200(4) 0.62868(3) 0.02876(12) Uani 1 1 d . . . . .
P1' P 0.91250(7) 0.29267(7) 0.76255(6) 0.0239(2) Uani 1 1 d . . . . .
P2' P 1.03261(8) 0.20439(7) 0.65870(6) 0.02363(19) Uani 1 1 d . . . . .
N1' N 1.0635(3) 0.3119(2) 0.90631(19) 0.0270(7) Uani 1 1 d . . . . .
N2' N 1.1606(3) 0.2098(2) 0.8067(2) 0.0272(7) Uani 1 1 d . . . . .
C1' C 0.8524(4) 0.3487(4) 0.5828(3) 0.0510(13) Uani 1 1 d . . . . .
D1' D 0.877385 0.424414 0.608470 0.061 Uiso 1 1 calc R U . . .
C2' C 0.7594(4) 0.2759(4) 0.5937(3) 0.0489(13) Uani 1 1 d . . . . .
D2' D 0.722576 0.302815 0.627633 0.059 Uiso 1 1 calc R U . . .
C3' C 0.7205(4) 0.1631(4) 0.5546(3) 0.0461(12) Uani 1 1 d . . . . .
D3' D 0.656952 0.114544 0.561392 0.055 Uiso 1 1 calc R U . . .
C4' C 0.7746(4) 0.1233(4) 0.5067(3) 0.0486(13) Uani 1 1 d . . . . .
D4' D 0.748672 0.047540 0.480308 0.058 Uiso 1 1 calc R U . . .
C5' C 0.8688(4) 0.1962(4) 0.4972(3) 0.0505(13) Uani 1 1 d . . . . .
D5' D 0.907468 0.169311 0.465231 0.061 Uiso 1 1 calc R U . . .
C6' C 0.9065(4) 0.3097(4) 0.5350(3) 0.0544(15) Uani 1 1 d . . . . .
D6' D 0.968985 0.358255 0.527116 0.065 Uiso 1 1 calc R U . . .
C7' C 1.0314(3) 0.2817(3) 0.8221(2) 0.0217(7) Uani 1 1 d . . . . .
C8' C 1.0816(3) 0.2331(3) 0.7729(2) 0.0221(7) Uani 1 1 d . . . . .
C9' C 0.9456(3) 0.4332(3) 0.8172(3) 0.0366(9) Uani 1 1 d . . . . .
H9'A H 1.013287 0.480508 0.810607 0.055 Uiso 1 1 calc R U . . .
H9'B H 0.958363 0.449324 0.878021 0.055 Uiso 1 1 calc R U . . .
H9'C H 0.882933 0.445399 0.792274 0.055 Uiso 1 1 calc R U . . .
C10' C 0.7945(3) 0.2130(3) 0.7931(3) 0.0311(9) Uani 1 1 d . . . . .
C11' C 0.8230(4) 0.2501(4) 0.8892(3) 0.0525(13) Uani 1 1 d . . . . .
H11D H 0.889527 0.243395 0.914645 0.079 Uiso 1 1 calc R U . . .
H11E H 0.759774 0.204935 0.901564 0.079 Uiso 1 1 calc R U . . .
H11F H 0.838131 0.325742 0.913531 0.079 Uiso 1 1 calc R U . . .
C12' C 0.6903(4) 0.2243(4) 0.7560(4) 0.0575(15) Uani 1 1 d . . . . .
H12D H 0.709576 0.301088 0.773325 0.086 Uiso 1 1 calc R U . . .
H12E H 0.632109 0.189466 0.777373 0.086 Uiso 1 1 calc R U . . .
H12F H 0.662462 0.189409 0.693469 0.086 Uiso 1 1 calc R U . . .
C13' C 0.7707(3) 0.0947(3) 0.7548(3) 0.0321(9) Uani 1 1 d . . . . .
H13D H 0.754364 0.071727 0.692997 0.048 Uiso 1 1 calc R U . . .
H13E H 0.706114 0.049250 0.765610 0.048 Uiso 1 1 calc R U . . .
H13F H 0.836420 0.087529 0.781159 0.048 Uiso 1 1 calc R U . . .
C14' C 0.9983(4) 0.0625(3) 0.6119(3) 0.0354(9) Uani 1 1 d . . . . .
H14D H 0.939344 0.020020 0.629331 0.053 Uiso 1 1 calc R U . . .
H14E H 1.065163 0.053583 0.631715 0.053 Uiso 1 1 calc R U . . .
H14F H 0.971824 0.037193 0.549469 0.053 Uiso 1 1 calc R U . . .
C15' C 1.1627(3) 0.2784(3) 0.6383(2) 0.0301(8) Uani 1 1 d . . . . .
C16' C 1.1362(4) 0.2531(4) 0.5421(3) 0.0464(11) Uani 1 1 d . . . . .
H16D H 1.206321 0.280393 0.530949 0.070 Uiso 1 1 calc R U . . .
H16E H 1.091992 0.288150 0.524379 0.070 Uiso 1 1 calc R U . . .
H16F H 1.093374 0.174703 0.509799 0.070 Uiso 1 1 calc R U . . .
C17' C 1.2564(4) 0.2492(4) 0.6686(3) 0.0483(12) Uani 1 1 d . . . . .
H17D H 1.230154 0.171696 0.638156 0.072 Uiso 1 1 calc R U . . .
H17E H 1.276504 0.266816 0.730181 0.072 Uiso 1 1 calc R U . . .
H17F H 1.322141 0.290602 0.656806 0.072 Uiso 1 1 calc R U . . .
C18' C 1.2029(3) 0.3992(3) 0.6862(3) 0.0354(9) Uani 1 1 d . . . . .
H18D H 1.269576 0.441062 0.675516 0.053 Uiso 1 1 calc R U . . .
H18E H 1.221547 0.416103 0.747608 0.053 Uiso 1 1 calc R U . . .
H18F H 1.143465 0.417831 0.666125 0.053 Uiso 1 1 calc R U . . .
C19' C 1.1453(3) 0.2890(3) 0.9431(2) 0.0266(8) Uani 1 1 d . . . . .
C20' C 1.1929(3) 0.2368(3) 0.8924(2) 0.0274(8) Uani 1 1 d . . . . .
C21' C 1.2769(3) 0.2141(3) 0.9330(3) 0.0360(9) Uani 1 1 d . . . . .
H21' H 1.310382 0.180197 0.900216 0.043 Uiso 1 1 calc R U . . .
C22' C 1.3095(4) 0.2406(3) 1.0182(3) 0.0426(11) Uani 1 1 d . . . . .
H22' H 1.366350 0.225680 1.044883 0.051 Uiso 1 1 calc R U . . .
C23' C 1.2606(4) 0.2898(3) 1.0682(3) 0.0457(12) Uani 1 1 d . . . . .
H23' H 1.284082 0.306941 1.127910 0.055 Uiso 1 1 calc R U . . .
C24' C 1.1792(4) 0.3133(3) 1.0313(3) 0.0373(9) Uani 1 1 d . . . . .
H24' H 1.146004 0.345921 1.065328 0.045 Uiso 1 1 calc R U . . .
F1 F 0.703(2) 1.0186(10) 1.0772(8) 0.079(4) Uani 0.54(4) 1 d D . P A 1
F2 F 0.6690(11) 1.1106(13) 1.0105(10) 0.053(2) Uani 0.54(4) 1 d D . P A 1
F3 F 0.8392(11) 1.1547(15) 1.0793(13) 0.095(4) Uani 0.54(4) 1 d D . P A 1
F4 F 1.0310(2) 1.0173(3) 0.9064(2) 0.0784(10) Uani 1 1 d . . . . .
F5 F 0.9432(3) 0.9530(3) 0.7741(2) 0.0784(11) Uani 1 1 d . . . . .
F6 F 0.9465(3) 0.8491(3) 0.8389(3) 0.0912(13) Uani 1 1 d . . . . .
F7 F 0.6121(2) 0.9105(2) 0.52160(19) 0.0549(7) Uani 1 1 d . . . . .
F8 F 0.7374(2) 0.8584(2) 0.53985(19) 0.0587(8) Uani 1 1 d . . . . .
F9 F 0.6063(3) 0.7881(2) 0.41876(16) 0.0622(9) Uani 1 1 d . . . . .
F10 F 0.3669(3) 0.4187(2) 0.37046(17) 0.0738(11) Uani 1 1 d . . . . .
F11 F 0.36049(19) 0.37571(17) 0.47769(15) 0.0360(5) Uani 1 1 d . . . . .
F12 F 0.24405(19) 0.42409(18) 0.42587(19) 0.0524(8) Uani 1 1 d . . . . .
F13 F 0.560(2) 0.398(2) 0.7219(9) 0.042(5) Uani 0.169(16) 1 d D . P B 1
F14 F 0.573(3) 0.383(2) 0.8370(16) 0.059(6) Uani 0.169(16) 1 d D . P B 1
F15 F 0.7032(14) 0.5111(18) 0.833(2) 0.068(6) Uani 0.169(16) 1 d D . P B 1
F16 F 0.3574(3) 0.5000(2) 0.97716(19) 0.0622(9) Uani 1 1 d . . . . .
F17 F 0.2541(2) 0.5471(3) 0.90481(17) 0.0628(8) Uani 1 1 d . . . . .
F18 F 0.4027(2) 0.66785(18) 1.01017(15) 0.0432(6) Uani 1 1 d . . . . .
F19 F 0.0805(2) 0.5884(3) 0.7130(2) 0.0706(9) Uani 1 1 d . . . . .
F20 F 0.0493(3) 0.5882(3) 0.5899(2) 0.0776(10) Uani 1 1 d . . . . .
F21 F 0.0221(2) 0.6954(2) 0.6856(3) 0.0816(11) Uani 1 1 d . . . . .
F22 F 0.2768(2) 1.0472(2) 0.7268(3) 0.0749(11) Uani 1 1 d . . . . .
F23 F 0.4019(3) 1.0491(2) 0.67081(18) 0.0605(8) Uani 1 1 d . . . . .
F24 F 0.4447(2) 1.10391(18) 0.80474(17) 0.0478(6) Uani 1 1 d . . . . .
C25 C 0.6298(3) 0.8471(3) 0.8106(2) 0.0221(7) Uani 1 1 d . . . . .
C26 C 0.6399(3) 0.9218(3) 0.8866(2) 0.0275(8) Uani 1 1 d . . . . .
H26 H 0.573783 0.918818 0.896841 0.033 Uiso 1 1 calc R U . . .
C27 C 0.7434(4) 1.0002(3) 0.9474(2) 0.0340(9) Uani 1 1 d . . . . .
C28 C 0.8417(3) 1.0079(3) 0.9353(3) 0.0351(9) Uani 1 1 d . . . . .
H28 H 0.912295 1.062338 0.976698 0.042 Uiso 1 1 calc R U . . .
C29 C 0.8350(3) 0.9348(3) 0.8617(3) 0.0291(8) Uani 1 1 d . . . . .
C30 C 0.7299(3) 0.8553(3) 0.8002(2) 0.0228(7) Uani 1 1 d . . . . .
H30 H 0.727268 0.805628 0.749992 0.027 Uiso 1 1 calc R U . . .
C31 C 0.7467(5) 1.0732(4) 1.0293(3) 0.0528(10) Uani 1 1 d D . . . .
C32 C 0.9374(3) 0.9380(4) 0.8447(3) 0.0388(10) Uani 1 1 d . . . . .
C33 C 0.5048(3) 0.7030(3) 0.6466(2) 0.0200(7) Uani 1 1 d . . . . .
C34 C 0.5637(3) 0.7734(3) 0.6137(2) 0.0215(7) Uani 1 1 d . . . . .
H34 H 0.609818 0.847478 0.650231 0.026 Uiso 1 1 calc R U . . .
C35 C 0.5577(3) 0.7393(3) 0.5289(2) 0.0234(7) Uani 1 1 d . . . . .
C36 C 0.4907(3) 0.6327(3) 0.4732(2) 0.0226(7) Uani 1 1 d . . . . .
H36 H 0.487226 0.609104 0.415531 0.027 Uiso 1 1 calc R U . . .
C37 C 0.4289(3) 0.5613(3) 0.5036(2) 0.0216(7) Uani 1 1 d . . . . .
C38 C 0.4359(3) 0.5953(3) 0.5887(2) 0.0211(7) Uani 1 1 d . . . . .
H38 H 0.393010 0.544215 0.607959 0.025 Uiso 1 1 calc R U . . .
C39 C 0.6283(3) 0.8211(3) 0.5014(2) 0.0320(9) Uani 1 1 d . . . . .
C40 C 0.3514(3) 0.4459(3) 0.4445(2) 0.0269(8) Uani 1 1 d . . . . .
C41 C 0.4883(3) 0.6570(3) 0.7866(2) 0.0204(7) Uani 1 1 d . . . . .
C42 C 0.5402(3) 0.5897(3) 0.7737(2) 0.0238(7) Uani 1 1 d . . . . .
H42 H 0.579694 0.591963 0.734945 0.029 Uiso 1 1 calc R U . . .
C43 C 0.5359(3) 0.5203(3) 0.8153(2) 0.0261(8) Uani 1 1 d . . . . .
C44 C 0.4776(3) 0.5132(3) 0.8715(2) 0.0282(8) Uani 1 1 d . . . . .
H44 H 0.473521 0.464917 0.899624 0.034 Uiso 1 1 calc R U . . .
C45 C 0.4259(3) 0.5782(3) 0.8852(2) 0.0262(8) Uani 1 1 d . . . . .
C46 C 0.4320(3) 0.6495(3) 0.8446(2) 0.0222(7) Uani 1 1 d . . . . .
H46 H 0.396906 0.694374 0.856656 0.027 Uiso 1 1 calc R U . . .
C47 C 0.5971(4) 0.4539(3) 0.8028(3) 0.0356(8) Uani 1 1 d D . . . .
C48 C 0.3609(4) 0.5731(3) 0.9442(3) 0.0346(9) Uani 1 1 d . . . . .
C49 C 0.4077(3) 0.7848(3) 0.7357(2) 0.0198(7) Uani 1 1 d . . . . .
C50 C 0.2955(3) 0.7100(3) 0.7120(2) 0.0266(8) Uani 1 1 d . . . . .
H50 H 0.277871 0.637720 0.705612 0.032 Uiso 1 1 calc R U . . .
C51 C 0.2092(3) 0.7379(3) 0.6975(3) 0.0288(8) Uani 1 1 d . . . . .
C52 C 0.2292(3) 0.8407(3) 0.7039(2) 0.0271(8) Uani 1 1 d . . . . .
H52 H 0.169813 0.859400 0.693851 0.033 Uiso 1 1 calc R U . . .
C53 C 0.3393(3) 0.9158(3) 0.7255(2) 0.0241(7) Uani 1 1 d . . . . .
C54 C 0.4258(3) 0.8884(3) 0.7409(2) 0.0227(7) Uani 1 1 d . . . . .
H54 H 0.500315 0.942050 0.755621 0.027 Uiso 1 1 calc R U . . .
C55 C 0.0911(3) 0.6535(4) 0.6722(3) 0.0444(11) Uani 1 1 d . . . . .
C56 C 0.3654(3) 1.0287(3) 0.7318(3) 0.0352(9) Uani 1 1 d . . . . .
B1 B 0.5068(3) 0.7478(3) 0.7447(3) 0.0206(8) Uani 1 1 d . . . . .
F1' F 0.4324(3) 0.0759(2) 0.4771(2) 0.0650(9) Uani 1 1 d . . . . .
F2' F 0.3283(2) 0.1521(3) 0.4782(2) 0.0699(10) Uani 1 1 d . . . . .
F3' F 0.4668(3) 0.2073(3) 0.58723(18) 0.0745(10) Uani 1 1 d . . . . .
F7' F 0.4370(2) 0.53306(19) 0.24751(16) 0.0387(6) Uani 1 1 d . . . . .
F8' F 0.6038(2) 0.6520(2) 0.2770(2) 0.0721(10) Uani 1 1 d . . . . .
F9' F 0.4849(3) 0.5860(3) 0.1523(2) 0.0605(9) Uani 1 1 d . . . . .
F10' F 0.7367(3) 0.4756(2) 0.02995(19) 0.0590(8) Uani 1 1 d . . . . .
F11' F 0.7837(2) 0.3651(2) 0.06605(17) 0.0509(7) Uani 1 1 d . . . . .
F12' F 0.6273(2) 0.3050(2) -0.03075(16) 0.0619(8) Uani 1 1 d . . . . .
F13' F 0.9692(2) 0.3070(3) 0.25061(18) 0.0698(10) Uani 1 1 d . . . . .
F14' F 1.0125(2) 0.2217(3) 0.3235(3) 0.0780(11) Uani 1 1 d . . . . .
F15' F 0.9905(2) 0.3571(2) 0.38107(17) 0.0545(7) Uani 1 1 d . . . . .
F16' F 0.7124(2) -0.1080(2) 0.29190(18) 0.0478(6) Uani 1 1 d . . . . .
F17' F 0.5711(2) -0.15620(18) 0.18124(16) 0.0466(6) Uani 1 1 d . . . . .
F18' F 0.5635(2) -0.1011(2) 0.30618(17) 0.0463(6) Uani 1 1 d . . . . .
F19' F 0.3430(3) -0.1355(3) -0.02721(19) 0.0815(11) Uani 1 1 d . . . . .
F20' F 0.3105(5) -0.0341(3) -0.0848(2) 0.1140(18) Uani 1 1 d . . . . .
F21' F 0.1782(3) -0.1626(3) -0.0777(2) 0.0821(11) Uani 1 1 d . . . . .
F22' F 0.0272(2) 0.0264(3) 0.09953(18) 0.0581(8) Uani 1 1 d . . . . .
F23' F 0.1404(2) 0.1775(2) 0.2038(2) 0.0623(8) Uani 1 1 d . . . . .
F24' F 0.0996(2) 0.0292(3) 0.22144(19) 0.0583(8) Uani 1 1 d . . . . .
F4' F 0.6712(4) 0.5850(3) 0.6010(3) 0.0495(11) Uani 0.677(5) 1 d D . P C 1
F5' F 0.7786(8) 0.5947(6) 0.5247(4) 0.0552(18) Uani 0.423(5) 1 d D . P C 1
F6' F 0.7890(4) 0.5391(4) 0.6253(3) 0.0541(13) Uani 0.606(5) 1 d D . P C 1
F4B F 0.7114(7) 0.6068(5) 0.5075(5) 0.0468(16) Uani 0.422(5) 1 d D . P C 2
F5B F 0.7318(17) 0.5667(13) 0.6240(9) 0.0552(18) Uani 0.177(4) 1 d D . P C 2
F6B F 0.8231(7) 0.5632(7) 0.5377(7) 0.048(2) Uani 0.349(5) 1 d D . P C 2
F5D F 0.6839(13) 0.6053(12) 0.5530(14) 0.038(2) Uani 0.164(5) 1 d D . P C 3
F5C F 0.8152(12) 0.5609(13) 0.5825(13) 0.038(2) Uani 0.182(5) 1 d D . P C 4
C25' C 0.5568(3) 0.2777(3) 0.3513(2) 0.0211(7) Uani 1 1 d . . . . .
C26' C 0.4961(3) 0.2103(3) 0.3864(2) 0.0214(7) Uani 1 1 d . . . . .
H26' H 0.447708 0.136154 0.350884 0.026 Uiso 1 1 calc R U . . .
C27' C 0.5039(3) 0.2475(3) 0.4710(2) 0.0224(7) Uani 1 1 d . . . . .
C28' C 0.5745(3) 0.3541(3) 0.5254(2) 0.0254(8) Uani 1 1 d . . . . .
H28' H 0.578991 0.380037 0.583187 0.031 Uiso 1 1 calc R U . . .
C29' C 0.6386(3) 0.4222(3) 0.4934(2) 0.0275(8) Uani 1 1 d . . . . .
C30' C 0.6299(3) 0.3846(3) 0.4083(2) 0.0244(7) Uani 1 1 d . . . . .
H30' H 0.675041 0.433163 0.388261 0.029 Uiso 1 1 calc R U . . .
C31' C 0.4332(3) 0.1712(3) 0.5029(2) 0.0287(8) Uani 1 1 d . . . . .
C32' C 0.7182(3) 0.5371(3) 0.5520(3) 0.0379(8) Uani 1 1 d D . . . .
C33' C 0.5794(3) 0.3229(3) 0.2125(2) 0.0217(7) Uani 1 1 d . . . . .
C34' C 0.5427(3) 0.4020(3) 0.2310(2) 0.0235(7) Uani 1 1 d . . . . .
H34' H 0.507297 0.406141 0.272344 0.028 Uiso 1 1 calc R U . . .
C35' C 0.5561(3) 0.4742(3) 0.1914(2) 0.0242(7) Uani 1 1 d . . . . .
C36' C 0.6058(3) 0.4709(3) 0.1299(2) 0.0246(7) Uani 1 1 d . . . . .
H36' H 0.614522 0.520135 0.102314 0.030 Uiso 1 1 calc R U . . .
C37' C 0.6424(3) 0.3932(3) 0.1099(2) 0.0246(7) Uani 1 1 d . . . . .
C38' C 0.6284(3) 0.3201(3) 0.1498(2) 0.0221(7) Uani 1 1 d . . . . .
H38' H 0.652981 0.266892 0.133844 0.027 Uiso 1 1 calc R U . . .
C39' C 0.5204(3) 0.5605(3) 0.2165(3) 0.0317(9) Uani 1 1 d . . . . .
C40' C 0.6961(4) 0.3852(3) 0.0437(2) 0.0317(9) Uani 1 1 d . . . . .
C41' C 0.6373(3) 0.1785(3) 0.2570(2) 0.0223(7) Uani 1 1 d . . . . .
C42' C 0.7517(3) 0.2399(3) 0.2761(2) 0.0237(7) Uani 1 1 d . . . . .
H42' H 0.779284 0.312909 0.281276 0.028 Uiso 1 1 calc R U . . .
C43' C 0.8269(3) 0.1973(3) 0.2877(2) 0.0263(8) Uani 1 1 d . . . . .
C44' C 0.7902(3) 0.0919(3) 0.2822(2) 0.0267(8) Uani 1 1 d . . . . .
H44' H 0.840983 0.062465 0.289618 0.032 Uiso 1 1 calc R U . . .
C45' C 0.6773(3) 0.0305(3) 0.2657(2) 0.0242(7) Uani 1 1 d . . . . .
C46' C 0.6029(3) 0.0730(3) 0.2528(2) 0.0229(7) Uani 1 1 d . . . . .
H46' H 0.525841 0.028698 0.240815 0.027 Uiso 1 1 calc R U . . .
C47' C 0.9478(3) 0.2682(3) 0.3090(3) 0.0328(9) Uani 1 1 d . . . . .
C48' C 0.6325(3) -0.0830(3) 0.2611(3) 0.0321(9) Uani 1 1 d . . . . .
C49' C 0.4228(3) 0.1388(3) 0.1878(2) 0.0225(7) Uani 1 1 d . . . . .
C50' C 0.4033(3) 0.0619(3) 0.1091(2) 0.0259(8) Uani 1 1 d . . . . .
H50' H 0.465503 0.057687 0.095990 0.031 Uiso 1 1 calc R U . . .
C51' C 0.2957(3) -0.0085(3) 0.0495(2) 0.0305(8) Uani 1 1 d . . . . .
C52' C 0.2022(3) -0.0059(3) 0.0667(3) 0.0333(9) Uani 1 1 d . . . . .
H52' H 0.128775 -0.054671 0.026602 0.040 Uiso 1 1 calc R U . . .
C53' C 0.2193(3) 0.0698(3) 0.1438(3) 0.0295(8) Uani 1 1 d . . . . .
C54' C 0.3273(3) 0.1410(3) 0.2026(2) 0.0250(7) Uani 1 1 d . . . . .
H54' H 0.336371 0.192905 0.254450 0.030 Uiso 1 1 calc R U . . .
C55' C 0.2819(4) -0.0837(4) -0.0346(3) 0.0439(11) Uani 1 1 d . . . . .
C56' C 0.1220(3) 0.0758(4) 0.1669(3) 0.0381(10) Uani 1 1 d . . . . .
B1' B 0.5496(3) 0.2302(3) 0.2523(3) 0.0209(8) Uani 1 1 d . . . . .
F3A F 0.8462(12) 1.1729(12) 1.0592(12) 0.070(4) Uani 0.46(4) 1 d D . P A 2
F1A F 0.770(3) 1.0403(14) 1.0893(7) 0.082(5) Uani 0.46(4) 1 d D . P A 2
F2A F 0.6713(15) 1.102(2) 1.0282(16) 0.078(4) Uani 0.46(4) 1 d D . P A 2
F14A F 0.5396(5) 0.3550(4) 0.7982(7) 0.082(2) Uani 0.831(16) 1 d D . P B 2
F15A F 0.6932(4) 0.4965(5) 0.8672(3) 0.0622(15) Uani 0.831(16) 1 d D . P B 2
F13A F 0.6276(9) 0.4454(7) 0.7345(3) 0.074(2) Uani 0.831(16) 1 d D . P B 2

loop_
_atom_site_aniso_label
_atom_site_aniso_U_11
_atom_site_aniso_U_22
_atom_site_aniso_U_33
_atom_site_aniso_U_23
_atom_site_aniso_U_13
_atom_site_aniso_U_12
Co1 0.0272(3) 0.0285(3) 0.0267(3) 0.0126(2) 0.0069(2) 0.0167(2)
P1 0.0225(5) 0.0247(5) 0.0267(5) 0.0116(4) 0.0074(4) 0.0118(4)
P2 0.0274(5) 0.0252(5) 0.0225(5) 0.0113(4) 0.0072(4) 0.0142(4)
N1 0.0269(16) 0.0312(17) 0.0285(17) 0.0157(14) 0.0093(14) 0.0148(14)
N2 0.0235(16) 0.0256(15) 0.0269(16) 0.0122(13) 0.0075(13) 0.0132(13)
C1 0.030(2) 0.044(3) 0.046(3) 0.017(2) -0.001(2) 0.020(2)
C2 0.030(2) 0.043(2) 0.039(2) 0.020(2) 0.0076(18) 0.0221(19)
C3 0.040(2) 0.040(2) 0.042(2) 0.020(2) 0.011(2) 0.029(2)
C4 0.042(2) 0.052(3) 0.051(3) 0.038(2) 0.016(2) 0.030(2)
C5 0.050(3) 0.069(3) 0.035(2) 0.030(2) 0.015(2) 0.042(3)
C6 0.047(3) 0.058(3) 0.031(2) 0.011(2) 0.000(2) 0.033(2)
C7 0.0245(18) 0.0210(17) 0.0242(18) 0.0069(15) 0.0065(15) 0.0100(15)
C8 0.0270(18) 0.0190(17) 0.0245(18) 0.0079(14) 0.0079(15) 0.0124(15)
C9 0.026(2) 0.036(2) 0.047(3) 0.023(2) 0.0090(18) 0.0113(18)
C10 0.034(2) 0.039(2) 0.035(2) 0.0109(19) 0.0152(18) 0.0209(19)
C11 0.064(3) 0.083(4) 0.037(3) 0.025(3) 0.026(2) 0.052(3)
C12 0.038(2) 0.045(2) 0.044(2) 0.016(2) 0.020(2) 0.026(2)
C13 0.040(3) 0.038(2) 0.053(3) -0.007(2) 0.012(2) 0.017(2)
C14 0.038(2) 0.032(2) 0.035(2) 0.0191(18) 0.0137(18) 0.0139(18)
C15 0.035(2) 0.035(2) 0.0232(19) 0.0087(17) 0.0093(16) 0.0194(18)
C16 0.055(3) 0.058(3) 0.026(2) 0.011(2) 0.011(2) 0.036(3)
C17 0.042(2) 0.058(3) 0.032(2) 0.009(2) 0.015(2) 0.030(2)
C18 0.061(3) 0.027(2) 0.043(3) 0.0057(19) 0.022(2) 0.022(2)
C19 0.0278(19) 0.0232(19) 0.0247(19) 0.0066(15) 0.0046(16) 0.0109(16)
C20 0.0277(19) 0.0206(17) 0.0261(19) 0.0090(15) 0.0074(15) 0.0117(15)
C21 0.0258(19) 0.0252(19) 0.034(2) 0.0120(16) 0.0075(16) 0.0121(16)
C22 0.0242(19) 0.028(2) 0.038(2) 0.0143(17) -0.0023(17) 0.0093(16)
C23 0.033(2) 0.033(2) 0.031(2) 0.0175(18) -0.0010(17) 0.0097(18)
C24 0.032(2) 0.033(2) 0.029(2) 0.0156(17) 0.0072(17) 0.0108(17)
Co1' 0.0239(3) 0.0264(3) 0.0293(3) 0.0168(2) 0.0004(2) 0.0055(2)
P1' 0.0198(4) 0.0210(4) 0.0332(5) 0.0134(4) 0.0078(4) 0.0105(4)
P2' 0.0275(5) 0.0206(4) 0.0203(5) 0.0089(4) 0.0080(4) 0.0081(4)
N1' 0.0331(17) 0.0293(16) 0.0257(16) 0.0149(13) 0.0127(14) 0.0170(14)
N2' 0.0262(16) 0.0286(16) 0.0304(17) 0.0135(14) 0.0105(14) 0.0144(14)
C1' 0.033(2) 0.043(3) 0.066(3) 0.039(3) -0.005(2) 0.007(2)
C2' 0.029(2) 0.042(3) 0.065(3) 0.036(2) -0.008(2) 0.008(2)
C3' 0.025(2) 0.042(3) 0.057(3) 0.033(2) -0.007(2) 0.0032(19)
C4' 0.042(3) 0.040(3) 0.031(2) 0.021(2) -0.012(2) -0.005(2)
C5' 0.049(3) 0.052(3) 0.026(2) 0.024(2) -0.005(2) 0.003(2)
C6' 0.044(3) 0.048(3) 0.042(3) 0.034(2) -0.012(2) -0.005(2)
C7' 0.0214(17) 0.0212(17) 0.0247(18) 0.0121(15) 0.0082(15) 0.0097(14)
C8' 0.0183(17) 0.0227(17) 0.0261(18) 0.0118(15) 0.0062(14) 0.0096(14)
C9' 0.032(2) 0.0228(19) 0.054(3) 0.0157(19) 0.0102(19) 0.0141(17)
C10' 0.0234(19) 0.0262(19) 0.048(2) 0.0139(18) 0.0198(18) 0.0120(16)
C11' 0.045(3) 0.048(3) 0.053(3) 0.008(2) 0.036(2) 0.008(2)
C12' 0.028(2) 0.046(3) 0.111(5) 0.037(3) 0.031(3) 0.022(2)
C13' 0.033(2) 0.0244(19) 0.042(2) 0.0176(17) 0.0169(18) 0.0109(17)
C14' 0.045(2) 0.0227(19) 0.031(2) 0.0073(17) 0.0135(19) 0.0102(18)
C15' 0.035(2) 0.0271(19) 0.030(2) 0.0112(16) 0.0187(17) 0.0126(17)
C16' 0.064(3) 0.036(2) 0.035(2) 0.014(2) 0.029(2) 0.012(2)
C17' 0.041(3) 0.060(3) 0.070(3) 0.039(3) 0.037(2) 0.029(2)
C18' 0.033(2) 0.026(2) 0.041(2) 0.0120(18) 0.0170(19) 0.0058(17)
C19' 0.032(2) 0.0222(18) 0.0260(19) 0.0135(15) 0.0063(16) 0.0126(16)
C20' 0.0244(19) 0.0251(19) 0.030(2) 0.0134(16) 0.0027(16) 0.0099(16)
C21' 0.032(2) 0.033(2) 0.041(2) 0.0154(19) 0.0029(18) 0.0174(18)
C22' 0.039(2) 0.035(2) 0.043(3) 0.020(2) -0.007(2) 0.014(2)
C23' 0.058(3) 0.035(2) 0.030(2) 0.0162(19) -0.005(2) 0.016(2)
C24' 0.051(3) 0.033(2) 0.027(2) 0.0146(18) 0.0096(19) 0.019(2)
F1 0.152(11) 0.070(5) 0.033(4) 0.021(4) 0.043(6) 0.061(6)
F2 0.089(4) 0.048(5) 0.024(6) 0.004(4) 0.021(4) 0.040(4)
F3 0.080(4) 0.083(7) 0.051(8) -0.026(5) -0.001(4) 0.017(4)
F4 0.0240(14) 0.094(3) 0.073(2) 0.0224(19) 0.0031(14) -0.0018(15)
F5 0.0511(18) 0.164(4) 0.064(2) 0.074(2) 0.0346(16) 0.065(2)
F6 0.0492(18) 0.073(2) 0.201(4) 0.081(3) 0.069(2) 0.0436(17)
F7 0.0706(19) 0.0351(14) 0.0667(18) 0.0307(14) 0.0346(16) 0.0187(14)
F8 0.0263(13) 0.079(2) 0.0652(19) 0.0464(17) 0.0136(13) 0.0066(13)
F9 0.076(2) 0.0522(17) 0.0283(14) 0.0200(12) 0.0205(14) -0.0047(15)
F10 0.099(2) 0.0384(15) 0.0328(15) -0.0048(12) 0.0357(16) -0.0126(15)
F11 0.0349(13) 0.0223(11) 0.0449(14) 0.0121(10) 0.0041(11) 0.0134(10)
F12 0.0237(12) 0.0246(12) 0.082(2) 0.0120(13) -0.0108(12) 0.0061(10)
F13 0.055(10) 0.077(11) 0.028(3) 0.021(4) 0.018(4) 0.061(9)
F14 0.103(14) 0.070(11) 0.052(10) 0.047(10) 0.040(10) 0.062(10)
F15 0.050(3) 0.048(8) 0.088(13) 0.008(9) 0.007(5) 0.028(4)
F16 0.105(2) 0.0468(16) 0.0604(18) 0.0374(15) 0.0583(19) 0.0333(17)
F17 0.0341(15) 0.098(2) 0.0367(15) 0.0156(15) 0.0198(12) 0.0141(15)
F18 0.0511(15) 0.0329(13) 0.0352(13) 0.0063(11) 0.0248(12) 0.0091(11)
F19 0.0350(15) 0.0630(19) 0.117(3) 0.061(2) 0.0266(17) 0.0073(14)
F20 0.0461(18) 0.060(2) 0.066(2) 0.0081(17) -0.0025(15) -0.0125(15)
F21 0.0264(14) 0.0515(18) 0.156(4) 0.032(2) 0.0282(18) 0.0157(13)
F22 0.0393(15) 0.0407(15) 0.154(3) 0.0453(19) 0.0250(18) 0.0275(13)
F23 0.095(2) 0.0386(15) 0.0544(18) 0.0329(14) 0.0307(17) 0.0247(16)
F24 0.0502(16) 0.0233(12) 0.0573(17) 0.0079(12) 0.0125(13) 0.0135(11)
C25 0.0276(19) 0.0203(17) 0.0205(18) 0.0104(15) 0.0066(15) 0.0122(15)
C26 0.033(2) 0.0287(19) 0.0225(19) 0.0112(16) 0.0077(16) 0.0156(17)
C27 0.047(2) 0.029(2) 0.023(2) 0.0091(17) 0.0033(18) 0.0192(19)
C28 0.034(2) 0.0214(19) 0.030(2) 0.0099(16) -0.0081(17) 0.0035(16)
C29 0.0248(19) 0.029(2) 0.034(2) 0.0209(18) 0.0035(16) 0.0107(16)
C30 0.0251(18) 0.0228(17) 0.0237(18) 0.0132(15) 0.0080(15) 0.0114(15)
C31 0.077(3) 0.043(2) 0.024(2) 0.0018(16) 0.0038(19) 0.0274(19)
C32 0.024(2) 0.043(2) 0.049(3) 0.028(2) 0.0058(19) 0.0114(18)
C33 0.0181(17) 0.0225(17) 0.0249(19) 0.0120(14) 0.0086(14) 0.0123(14)
C34 0.0204(17) 0.0197(17) 0.0219(18) 0.0072(14) 0.0043(14) 0.0091(14)
C35 0.0231(18) 0.0261(18) 0.0228(18) 0.0136(15) 0.0092(15) 0.0095(15)
C36 0.0222(17) 0.0271(18) 0.0171(17) 0.0099(14) 0.0040(14) 0.0107(15)
C37 0.0188(17) 0.0209(17) 0.0220(18) 0.0086(14) 0.0037(14) 0.0080(14)
C38 0.0184(16) 0.0239(18) 0.0224(18) 0.0119(15) 0.0073(14) 0.0090(14)
C39 0.032(2) 0.032(2) 0.025(2) 0.0142(17) 0.0086(17) 0.0065(17)
C40 0.028(2) 0.0267(19) 0.0246(19) 0.0116(16) 0.0083(16) 0.0110(16)
C41 0.0188(17) 0.0207(17) 0.0197(17) 0.0082(14) 0.0057(14) 0.0074(14)
C42 0.0259(18) 0.0260(18) 0.0214(18) 0.0099(15) 0.0087(15) 0.0133(15)
C43 0.032(2) 0.0259(18) 0.0194(18) 0.0084(15) 0.0050(15) 0.0152(16)
C44 0.035(2) 0.0235(18) 0.0210(18) 0.0091(15) 0.0035(16) 0.0115(16)
C45 0.0288(19) 0.0232(18) 0.0188(17) 0.0084(15) 0.0066(15) 0.0051(15)
C46 0.0229(18) 0.0204(17) 0.0210(18) 0.0061(14) 0.0071(15) 0.0094(14)
C47 0.051(2) 0.0383(19) 0.0290(17) 0.0173(16) 0.0126(15) 0.0302(17)
C48 0.041(2) 0.030(2) 0.027(2) 0.0117(17) 0.0149(18) 0.0079(18)
C49 0.0201(17) 0.0211(17) 0.0175(17) 0.0079(14) 0.0068(14) 0.0085(14)
C50 0.0253(19) 0.0206(17) 0.030(2) 0.0096(15) 0.0067(16) 0.0081(15)
C51 0.0202(18) 0.0252(19) 0.036(2) 0.0120(17) 0.0075(16) 0.0067(15)
C52 0.0250(19) 0.0286(19) 0.031(2) 0.0131(16) 0.0089(16) 0.0155(16)
C53 0.0252(18) 0.0228(18) 0.0261(19) 0.0115(15) 0.0083(15) 0.0118(15)
C54 0.0205(17) 0.0235(17) 0.0246(18) 0.0109(15) 0.0090(14) 0.0090(14)
C55 0.021(2) 0.037(2) 0.073(3) 0.026(2) 0.008(2) 0.0118(18)
C56 0.029(2) 0.030(2) 0.049(3) 0.0178(19) 0.0092(19) 0.0172(18)
B1 0.0206(19) 0.0188(19) 0.023(2) 0.0086(16) 0.0082(16) 0.0085(16)
F1' 0.098(2) 0.0443(16) 0.101(2) 0.0479(17) 0.078(2) 0.0432(17)
F2' 0.0340(15) 0.097(2) 0.116(3) 0.084(2) 0.0387(17) 0.0306(16)
F3' 0.094(3) 0.066(2) 0.0335(15) 0.0241(14) 0.0250(16) 0.0028(18)
F7' 0.0518(15) 0.0440(14) 0.0486(15) 0.0286(12) 0.0339(13) 0.0341(12)
F8' 0.0478(17) 0.0306(14) 0.107(3) -0.0080(16) 0.0136(17) 0.0194(13)
F9' 0.095(2) 0.091(2) 0.077(2) 0.0701(19) 0.0621(19) 0.080(2)
F10' 0.101(2) 0.0472(16) 0.0693(19) 0.0411(15) 0.0674(19) 0.0418(16)
F11' 0.0558(17) 0.0749(19) 0.0547(16) 0.0383(15) 0.0410(14) 0.0418(15)
F12' 0.0604(18) 0.070(2) 0.0280(14) -0.0001(13) 0.0200(13) 0.0142(15)
F13' 0.0341(15) 0.107(3) 0.0425(16) 0.0390(17) 0.0125(13) 0.0007(15)
F14' 0.0280(14) 0.0599(19) 0.144(3) 0.037(2) 0.0219(18) 0.0244(14)
F15' 0.0339(14) 0.0511(16) 0.0429(15) -0.0015(13) 0.0100(12) 0.0003(12)
F16' 0.0468(15) 0.0422(14) 0.0655(18) 0.0304(13) 0.0115(13) 0.0292(12)
F17' 0.0561(16) 0.0251(12) 0.0452(15) 0.0056(11) 0.0034(12) 0.0188(12)
F18' 0.0559(16) 0.0399(14) 0.0657(17) 0.0367(13) 0.0341(14) 0.0262(12)
F19' 0.096(3) 0.088(2) 0.0460(18) -0.0102(17) 0.0059(17) 0.063(2)
F20' 0.226(5) 0.062(2) 0.0411(19) 0.0206(17) 0.066(3) 0.043(3)
F21' 0.059(2) 0.074(2) 0.0512(19) -0.0212(16) -0.0021(16) 0.0135(17)
F22' 0.0251(13) 0.078(2) 0.0539(17) 0.0158(15) -0.0004(12) 0.0209(13)
F23' 0.0366(15) 0.0447(16) 0.097(2) 0.0114(15) 0.0245(15) 0.0215(13)
F24' 0.0498(17) 0.086(2) 0.0630(19) 0.0442(17) 0.0326(15) 0.0374(16)
F4' 0.043(2) 0.035(2) 0.053(3) -0.0015(19) 0.0131(19) 0.0152(18)
F5' 0.050(4) 0.034(3) 0.040(2) 0.001(2) 0.009(3) -0.008(3)
F6' 0.045(3) 0.042(3) 0.040(2) 0.001(2) -0.010(2) 0.010(2)
F4B 0.046(4) 0.023(3) 0.050(4) 0.005(3) 0.004(3) 0.009(3)
F5B 0.050(4) 0.034(3) 0.040(2) 0.001(2) 0.009(3) -0.008(3)
F6B 0.022(3) 0.033(4) 0.062(5) 0.003(4) 0.006(3) 0.000(3)
F5D 0.027(3) 0.034(4) 0.042(6) 0.007(4) 0.006(3) 0.013(3)
F5C 0.027(3) 0.034(4) 0.042(6) 0.007(4) 0.006(3) 0.013(3)
C25' 0.0181(17) 0.0245(18) 0.0246(19) 0.0118(15) 0.0060(14) 0.0131(15)
C26' 0.0209(17) 0.0215(17) 0.0238(18) 0.0103(15) 0.0060(14) 0.0118(14)
C27' 0.0185(17) 0.0307(19) 0.0239(18) 0.0140(15) 0.0062(14) 0.0154(15)
C28' 0.0243(18) 0.030(2) 0.0206(18) 0.0084(15) 0.0055(15) 0.0142(16)
C29' 0.0213(18) 0.0273(19) 0.028(2) 0.0068(16) 0.0046(15) 0.0103(15)
C30' 0.0209(18) 0.0223(18) 0.030(2) 0.0133(16) 0.0073(15) 0.0092(15)
C31' 0.030(2) 0.036(2) 0.0245(19) 0.0149(17) 0.0119(16) 0.0158(17)
C32' 0.0279(17) 0.0307(19) 0.0404(18) 0.0045(15) 0.0050(15) 0.0093(15)
C33' 0.0199(17) 0.0217(17) 0.0224(18) 0.0097(15) 0.0062(14) 0.0084(14)
C34' 0.0226(18) 0.0259(18) 0.0233(18) 0.0108(15) 0.0096(15) 0.0109(15)
C35' 0.0260(19) 0.0258(18) 0.0231(18) 0.0115(15) 0.0092(15) 0.0125(15)
C36' 0.0280(19) 0.0229(18) 0.0226(18) 0.0117(15) 0.0080(15) 0.0099(15)
C37' 0.0276(19) 0.0238(18) 0.0222(18) 0.0105(15) 0.0100(15) 0.0100(15)
C38' 0.0236(18) 0.0238(18) 0.0228(18) 0.0103(15) 0.0086(15) 0.0136(15)
C39' 0.037(2) 0.031(2) 0.037(2) 0.0185(18) 0.0181(19) 0.0204(18)
C40' 0.045(2) 0.030(2) 0.028(2) 0.0164(17) 0.0180(18) 0.0177(18)
C41' 0.0255(18) 0.0254(18) 0.0193(18) 0.0104(15) 0.0094(15) 0.0129(15)
C42' 0.0291(19) 0.0250(18) 0.0185(17) 0.0099(14) 0.0079(15) 0.0133(16)
C43' 0.0253(19) 0.034(2) 0.0175(17) 0.0085(15) 0.0067(15) 0.0137(16)
C44' 0.028(2) 0.036(2) 0.0222(18) 0.0118(16) 0.0071(15) 0.0217(17)
C45' 0.031(2) 0.0254(18) 0.0184(17) 0.0088(15) 0.0074(15) 0.0159(16)
C46' 0.0241(18) 0.0237(18) 0.0212(18) 0.0101(14) 0.0084(14) 0.0103(15)
C47' 0.030(2) 0.039(2) 0.029(2) 0.0138(18) 0.0110(17) 0.0164(18)
C48' 0.036(2) 0.029(2) 0.036(2) 0.0151(18) 0.0093(18) 0.0209(18)
C49' 0.0266(18) 0.0215(17) 0.0240(18) 0.0147(15) 0.0088(15) 0.0116(15)
C50' 0.033(2) 0.0255(19) 0.0229(19) 0.0129(15) 0.0091(16) 0.0151(16)
C51' 0.039(2) 0.0261(19) 0.0226(19) 0.0102(16) 0.0042(17) 0.0140(17)
C52' 0.029(2) 0.028(2) 0.031(2) 0.0113(17) -0.0028(17) 0.0093(17)
C53' 0.0259(19) 0.030(2) 0.034(2) 0.0173(17) 0.0055(16) 0.0133(16)
C54' 0.0255(19) 0.0241(18) 0.0269(19) 0.0129(15) 0.0052(15) 0.0130(15)
C55' 0.053(3) 0.036(2) 0.030(2) 0.0069(19) 0.005(2) 0.018(2)
C56' 0.028(2) 0.042(2) 0.041(2) 0.016(2) 0.0052(19) 0.0168(19)
B1' 0.0212(19) 0.0207(19) 0.024(2) 0.0120(16) 0.0099(16) 0.0099(16)
F3A 0.090(4) 0.039(4) 0.035(7) -0.011(4) -0.010(4) 0.020(3)
F1A 0.164(14) 0.076(7) 0.028(4) 0.020(4) 0.031(7) 0.079(9)
F2A 0.098(5) 0.097(10) 0.028(8) -0.003(5) 0.008(5) 0.061(6)
F14A 0.065(3) 0.044(2) 0.164(7) 0.054(3) 0.045(3) 0.039(2)
F15A 0.062(2) 0.088(3) 0.043(2) 0.011(2) 0.0042(17) 0.059(2)
F13A 0.137(6) 0.123(5) 0.046(2) 0.052(3) 0.055(3) 0.119(5)

loop_
_atom_type_symbol
_atom_type_description
_atom_type_scat_dispersion_real
_atom_type_scat_dispersion_imag
_atom_type_scat_source
C C 0.0033 0.0016 'International Tables Vol C Tables 4.2.6.8 and 6.1.1.4'
H H 0.0000 0.0000 'International Tables Vol C Tables 4.2.6.8 and 6.1.1.4'
B B 0.0013 0.0007 'International Tables Vol C Tables 4.2.6.8 and 6.1.1.4'
Co Co 0.3494 0.9721 'International Tables Vol C Tables 4.2.6.8 and 6.1.1.4'
D D 0.0000 0.0000 'International Tables Vol C Tables 4.2.6.8 and 6.1.1.4'
F F 0.0171 0.0103 'International Tables Vol C Tables 4.2.6.8 and 6.1.1.4'
N N 0.0061 0.0033 'International Tables Vol C Tables 4.2.6.8 and 6.1.1.4'
P P 0.1023 0.0942 'International Tables Vol C Tables 4.2.6.8 and 6.1.1.4'

loop_
_geom_angle_atom_site_label_1
_geom_angle_atom_site_label_2
_geom_angle_atom_site_label_3
_geom_angle
_geom_angle_site_symmetry_1
_geom_angle_site_symmetry_3
_geom_angle_publ_flag
P1 Co1 P2 89.10(4) . . ?
C1 Co1 P1 104.82(13) . . ?
C1 Co1 P2 142.89(13) . . ?
C1 Co1 C3 70.32(17) . . ?
C1 Co1 C4 82.88(18) . . ?
C1 Co1 C6 38.26(18) . . ?
C2 Co1 P1 93.33(12) . . ?
C2 Co1 P2 176.51(12) . . ?
C2 Co1 C1 38.53(16) . . ?
C2 Co1 C3 38.94(16) . . ?
C2 Co1 C4 69.36(16) . . ?
C2 Co1 C5 82.16(17) . . ?
C2 Co1 C6 69.29(17) . . ?
C3 Co1 P1 108.87(12) . . ?
C3 Co1 P2 137.72(12) . . ?
C3 Co1 C4 37.88(16) . . ?
C3 Co1 C6 82.77(17) . . ?
C4 Co1 P1 141.93(13) . . ?
C4 Co1 P2 107.21(12) . . ?
C4 Co1 C6 70.21(19) . . ?
C5 Co1 P1 174.61(14) . . ?
C5 Co1 P2 95.54(13) . . ?
C5 Co1 C1 69.81(19) . . ?
C5 Co1 C3 69.34(17) . . ?
C5 Co1 C4 38.70(18) . . ?
C5 Co1 C6 38.92(19) . . ?
C6 Co1 P1 136.48(15) . . ?
C6 Co1 P2 110.48(13) . . ?
C7 P1 Co1 109.04(12) . . ?
C7 P1 C10 102.24(17) . . ?
C9 P1 Co1 114.46(15) . . ?
C9 P1 C7 103.37(17) . . ?
C9 P1 C10 105.2(2) . . ?
C10 P1 Co1 120.62(14) . . ?
C8 P2 Co1 108.79(12) . . ?
C8 P2 C15 102.45(16) . . ?
C14 P2 Co1 115.43(14) . . ?
C14 P2 C8 103.37(18) . . ?
C14 P2 C15 105.32(18) . . ?
C15 P2 Co1 119.59(13) . . ?
C7 N1 C19 117.1(3) . . ?
C8 N2 C20 116.8(3) . . ?
Co1 C1 D1 131.6 . . ?
C2 C1 Co1 69.3(2) . . ?
C2 C1 D1 120.5 . . ?
C2 C1 C6 119.1(4) . . ?
C6 C1 Co1 71.4(3) . . ?
C6 C1 D1 120.5 . . ?
Co1 C2 D2 129.6 . . ?
C1 C2 Co1 72.2(2) . . ?
C1 C2 D2 118.9 . . ?
C1 C2 C3 122.2(4) . . ?
C3 C2 Co1 72.0(2) . . ?
C3 C2 D2 118.9 . . ?
Co1 C3 D3 132.1 . . ?
C2 C3 Co1 69.1(2) . . ?
C2 C3 D3 120.6 . . ?
C4 C3 Co1 71.1(2) . . ?
C4 C3 C2 118.9(4) . . ?
C4 C3 D3 120.6 . . ?
Co1 C4 D4 131.7 . . ?
C3 C4 Co1 71.0(2) . . ?
C3 C4 D4 120.0 . . ?
C3 C4 C5 119.9(4) . . ?
C5 C4 Co1 70.1(2) . . ?
C5 C4 D4 120.0 . . ?
Co1 C5 D5 130.3 . . ?
C4 C5 Co1 71.2(2) . . ?
C4 C5 D5 119.6 . . ?
C4 C5 C6 120.8(4) . . ?
C6 C5 Co1 71.5(3) . . ?
C6 C5 D5 119.6 . . ?
Co1 C6 D6 132.5 . . ?
C1 C6 Co1 70.4(3) . . ?
C1 C6 C5 119.0(4) . . ?
C1 C6 D6 120.5 . . ?
C5 C6 Co1 69.5(3) . . ?
C5 C6 D6 120.5 . . ?
N1 C7 P1 121.8(3) . . ?
N1 C7 C8 121.9(3) . . ?
C8 C7 P1 116.3(3) . . ?
N2 C8 P2 121.4(3) . . ?
N2 C8 C7 122.2(3) . . ?
C7 C8 P2 116.3(3) . . ?
P1 C9 H9A 109.5 . . ?
P1 C9 H9B 109.5 . . ?
P1 C9 H9C 109.5 . . ?
H9A C9 H9B 109.5 . . ?
H9A C9 H9C 109.5 . . ?
H9B C9 H9C 109.5 . . ?
C11 C10 P1 111.4(3) . . ?
C12 C10 P1 110.9(3) . . ?
C12 C10 C11 106.7(3) . . ?
C13 C10 P1 107.4(3) . . ?
C13 C10 C11 111.0(4) . . ?
C13 C10 C12 109.4(4) . . ?
C10 C11 H11A 109.5 . . ?
C10 C11 H11B 109.5 . . ?
C10 C11 H11C 109.5 . . ?
H11A C11 H11B 109.5 . . ?
H11A C11 H11C 109.5 . . ?
H11B C11 H11C 109.5 . . ?
C10 C12 H12A 109.5 . . ?
C10 C12 H12B 109.5 . . ?
C10 C12 H12C 109.5 . . ?
H12A C12 H12B 109.5 . . ?
H12A C12 H12C 109.5 . . ?
H12B C12 H12C 109.5 . . ?
C10 C13 H13A 109.5 . . ?
C10 C13 H13B 109.5 . . ?
C10 C13 H13C 109.5 . . ?
H13A C13 H13B 109.5 . . ?
H13A C13 H13C 109.5 . . ?
H13B C13 H13C 109.5 . . ?
P2 C14 H14A 109.5 . . ?
P2 C14 H14B 109.5 . . ?
P2 C14 H14C 109.5 . . ?
H14A C14 H14B 109.5 . . ?
H14A C14 H14C 109.5 . . ?
H14B C14 H14C 109.5 . . ?
C16 C15 P2 110.2(3) . . ?
C16 C15 C17 107.1(3) . . ?
C17 C15 P2 111.9(3) . . ?
C18 C15 P2 106.9(3) . . ?
C18 C15 C16 109.9(4) . . ?
C18 C15 C17 110.8(4) . . ?
C15 C16 H16A 109.5 . . ?
C15 C16 H16B 109.5 . . ?
C15 C16 H16C 109.5 . . ?
H16A C16 H16B 109.5 . . ?
H16A C16 H16C 109.5 . . ?
H16B C16 H16C 109.5 . . ?
C15 C17 H17A 109.5 . . ?
C15 C17 H17B 109.5 . . ?
C15 C17 H17C 109.5 . . ?
H17A C17 H17B 109.5 . . ?
H17A C17 H17C 109.5 . . ?
H17B C17 H17C 109.5 . . ?
C15 C18 H18A 109.5 . . ?
C15 C18 H18B 109.5 . . ?
C15 C18 H18C 109.5 . . ?
H18A C18 H18B 109.5 . . ?
H18A C18 H18C 109.5 . . ?
H18B C18 H18C 109.5 . . ?
N1 C19 C20 121.3(3) . . ?
N1 C19 C24 120.2(3) . . ?
C24 C19 C20 118.5(3) . . ?
N2 C20 C19 120.7(3) . . ?
N2 C20 C21 119.3(3) . . ?
C21 C20 C19 120.1(3) . . ?
C20 C21 H21 120.4 . . ?
C22 C21 C20 119.2(4) . . ?
C22 C21 H21 120.4 . . ?
C21 C22 H22 119.5 . . ?
C21 C22 C23 121.1(4) . . ?
C23 C22 H22 119.5 . . ?
C22 C23 H23 119.4 . . ?
C24 C23 C22 121.1(4) . . ?
C24 C23 H23 119.4 . . ?
C19 C24 H24 120.0 . . ?
C23 C24 C19 119.9(4) . . ?
C23 C24 H24 120.0 . . ?
P2' Co1' P1' 88.78(4) . . ?
C1' Co1' P1' 107.12(17) . . ?
C1' Co1' P2' 140.20(14) . . ?
C1' Co1' C3' 70.35(17) . . ?
C1' Co1' C4' 82.88(19) . . ?
C1' Co1' C6' 37.7(2) . . ?
C2' Co1' P1' 93.74(16) . . ?
C2' Co1' P2' 177.47(16) . . ?
C2' Co1' C1' 38.91(18) . . ?
C2' Co1' C3' 39.00(18) . . ?
C2' Co1' C4' 69.5(2) . . ?
C2' Co1' C5' 82.4(2) . . ?
C2' Co1' C6' 69.3(2) . . ?
C3' Co1' P1' 108.04(15) . . ?
C3' Co1' P2' 139.76(14) . . ?
C3' Co1' C4' 37.7(2) . . ?
C4' Co1' P1' 139.88(14) . . ?
C4' Co1' P2' 108.37(16) . . ?
C5' Co1' P1' 176.18(16) . . ?
C5' Co1' P2' 95.03(16) . . ?
C5' Co1' C1' 69.7(2) . . ?
C5' Co1' C3' 69.1(2) . . ?
C5' Co1' C4' 38.74(18) . . ?
C5' Co1' C6' 39.3(2) . . ?
C6' Co1' P1' 138.79(16) . . ?
C6' Co1' P2' 108.87(17) . . ?
C6' Co1' C3' 82.51(18) . . ?
C6' Co1' C4' 70.45(17) . . ?
C7' P1' Co1' 109.18(12) . . ?
C7' P1' C10' 103.16(17) . . ?
C9' P1' Co1' 116.02(15) . . ?
C9' P1' C7' 103.57(18) . . ?
C9' P1' C10' 104.76(18) . . ?
C10' P1' Co1' 118.45(14) . . ?
C8' P2' Co1' 109.20(11) . . ?
C8' P2' C15' 104.35(17) . . ?
C14' P2' Co1' 115.85(15) . . ?
C14' P2' C8' 101.49(18) . . ?
C14' P2' C15' 105.06(18) . . ?
C15' P2' Co1' 118.95(13) . . ?
C7' N1' C19' 116.5(3) . . ?
C8' N2' C20' 116.5(3) . . ?
Co1' C1' D1' 131.7 . . ?
C2' C1' Co1' 69.8(2) . . ?
C2' C1' D1' 120.2 . . ?
C6' C1' Co1' 71.2(3) . . ?
C6' C1' D1' 120.2 . . ?
C6' C1' C2' 119.6(5) . . ?
Co1' C2' D2' 130.1 . . ?
C1' C2' Co1' 71.3(3) . . ?
C1' C2' D2' 119.8 . . ?
C1' C2' C3' 120.5(5) . . ?
C3' C2' Co1' 71.4(3) . . ?
C3' C2' D2' 119.8 . . ?
Co1' C3' D3' 131.9 . . ?
C2' C3' Co1' 69.6(2) . . ?
C2' C3' D3' 119.9 . . ?
C4' C3' Co1' 71.5(3) . . ?
C4' C3' C2' 120.2(4) . . ?
C4' C3' D3' 119.9 . . ?
Co1' C4' D4' 132.1 . . ?
C3' C4' Co1' 70.9(3) . . ?
C3' C4' D4' 120.3 . . ?
C3' C4' C5' 119.3(5) . . ?
C5' C4' Co1' 69.5(2) . . ?
C5' C4' D4' 120.3 . . ?
Co1' C5' D5' 130.0 . . ?
C4' C5' Co1' 71.7(3) . . ?
C4' C5' D5' 119.7 . . ?
C4' C5' C6' 120.6(5) . . ?
C6' C5' Co1' 71.1(3) . . ?
C6' C5' D5' 119.7 . . ?
Co1' C6' D6' 131.9 . . ?
C1' C6' Co1' 71.2(3) . . ?
C1' C6' C5' 119.8(5) . . ?
C1' C6' D6' 120.1 . . ?
C5' C6' Co1' 69.7(2) . . ?
C5' C6' D6' 120.1 . . ?
N1' C7' P1' 121.5(3) . . ?
N1' C7' C8' 122.3(3) . . ?
C8' C7' P1' 116.1(3) . . ?
N2' C8' P2' 121.2(3) . . ?
N2' C8' C7' 122.6(3) . . ?
C7' C8' P2' 116.3(3) . . ?
P1' C9' H9'A 109.5 . . ?
P1' C9' H9'B 109.5 . . ?
P1' C9' H9'C 109.5 . . ?
H9'A C9' H9'B 109.5 . . ?
H9'A C9' H9'C 109.5 . . ?
H9'B C9' H9'C 109.5 . . ?
C11' C10' P1' 112.8(3) . . ?
C11' C10' C12' 107.8(4) . . ?
C11' C10' C13' 109.7(4) . . ?
C12' C10' P1' 110.0(3) . . ?
C12' C10' C13' 110.0(3) . . ?
C13' C10' P1' 106.5(2) . . ?
C10' C11' H11D 109.5 . . ?
C10' C11' H11E 109.5 . . ?
C10' C11' H11F 109.5 . . ?
H11D C11' H11E 109.5 . . ?
H11D C11' H11F 109.5 . . ?
H11E C11' H11F 109.5 . . ?
C10' C12' H12D 109.5 . . ?
C10' C12' H12E 109.5 . . ?
C10' C12' H12F 109.5 . . ?
H12D C12' H12E 109.5 . . ?
H12D C12' H12F 109.5 . . ?
H12E C12' H12F 109.5 . . ?
C10' C13' H13D 109.5 . . ?
C10' C13' H13E 109.5 . . ?
C10' C13' H13F 109.5 . . ?
H13D C13' H13E 109.5 . . ?
H13D C13' H13F 109.5 . . ?
H13E C13' H13F 109.5 . . ?
P2' C14' H14D 109.5 . . ?
P2' C14' H14E 109.5 . . ?
P2' C14' H14F 109.5 . . ?
H14D C14' H14E 109.5 . . ?
H14D C14' H14F 109.5 . . ?
H14E C14' H14F 109.5 . . ?
C16' C15' P2' 110.3(3) . . ?
C17' C15' P2' 113.1(3) . . ?
C17' C15' C16' 107.8(3) . . ?
C18' C15' P2' 106.8(2) . . ?
C18' C15' C16' 109.1(3) . . ?
C18' C15' C17' 109.6(4) . . ?
C15' C16' H16D 109.5 . . ?
C15' C16' H16E 109.5 . . ?
C15' C16' H16F 109.5 . . ?
H16D C16' H16E 109.5 . . ?
H16D C16' H16F 109.5 . . ?
H16E C16' H16F 109.5 . . ?
C15' C17' H17D 109.5 . . ?
C15' C17' H17E 109.5 . . ?
C15' C17' H17F 109.5 . . ?
H17D C17' H17E 109.5 . . ?
H17D C17' H17F 109.5 . . ?
H17E C17' H17F 109.5 . . ?
C15' C18' H18D 109.5 . . ?
C15' C18' H18E 109.5 . . ?
C15' C18' H18F 109.5 . . ?
H18D C18' H18E 109.5 . . ?
H18D C18' H18F 109.5 . . ?
H18E C18' H18F 109.5 . . ?
N1' C19' C20' 120.7(3) . . ?
N1' C19' C24' 119.6(3) . . ?
C24' C19' C20' 119.6(3) . . ?
N2' C20' C19' 121.4(3) . . ?
N2' C20' C21' 119.7(4) . . ?
C21' C20' C19' 118.9(4) . . ?
C20' C21' H21' 120.0 . . ?
C22' C21' C20' 120.1(4) . . ?
C22' C21' H21' 120.0 . . ?
C21' C22' H22' 119.4 . . ?
C21' C22' C23' 121.1(4) . . ?
C23' C22' H22' 119.4 . . ?
C22' C23' H23' 119.7 . . ?
C24' C23' C22' 120.6(4) . . ?
C24' C23' H23' 119.7 . . ?
C19' C24' H24' 120.2 . . ?
C23' C24' C19' 119.7(4) . . ?
C23' C24' H24' 120.2 . . ?
C26 C25 B1 120.7(3) . . ?
C30 C25 C26 115.9(3) . . ?
C30 C25 B1 122.9(3) . . ?
C25 C26 H26 119.0 . . ?
C27 C26 C25 122.1(4) . . ?
C27 C26 H26 119.0 . . ?
C26 C27 C31 118.6(4) . . ?
C28 C27 C26 121.1(4) . . ?
C28 C27 C31 120.3(4) . . ?
C27 C28 H28 120.8 . . ?
C29 C28 C27 118.5(4) . . ?
C29 C28 H28 120.8 . . ?
C28 C29 C30 120.3(4) . . ?
C28 C29 C32 121.3(4) . . ?
C30 C29 C32 118.4(4) . . ?
C25 C30 C29 122.2(3) . . ?
C25 C30 H30 118.9 . . ?
C29 C30 H30 118.9 . . ?
F1 C31 F2 99.3(10) . . ?
F1 C31 C27 113.1(6) . . ?
F2 C31 C27 109.0(8) . . ?
F3 C31 F1 107.4(8) . . ?
F3 C31 F2 107.6(12) . . ?
F3 C31 C27 118.6(11) . . ?
F3A C31 C27 107.1(10) . . ?
F1A C31 C27 109.7(7) . . ?
F1A C31 F3A 100.0(11) . . ?
F2A C31 C27 119.4(12) . . ?
F2A C31 F3A 103.3(13) . . ?
F2A C31 F1A 114.9(10) . . ?
F4 C32 C29 112.8(4) . . ?
F5 C32 F4 105.4(4) . . ?
F5 C32 F6 107.3(4) . . ?
F5 C32 C29 113.2(3) . . ?
F6 C32 F4 104.8(4) . . ?
F6 C32 C29 112.7(3) . . ?
C34 C33 C38 115.9(3) . . ?
C34 C33 B1 120.9(3) . . ?
C38 C33 B1 122.9(3) . . ?
C33 C34 H34 118.8 . . ?
C33 C34 C35 122.4(3) . . ?
C35 C34 H34 118.8 . . ?
C34 C35 C39 117.7(3) . . ?
C36 C35 C34 120.8(3) . . ?
C36 C35 C39 121.4(3) . . ?
C35 C36 H36 120.9 . . ?
C35 C36 C37 118.1(3) . . ?
C37 C36 H36 120.9 . . ?
C36 C37 C38 121.0(3) . . ?
C36 C37 C40 120.0(3) . . ?
C38 C37 C40 119.0(3) . . ?
C33 C38 H38 119.1 . . ?
C37 C38 C33 121.7(3) . . ?
C37 C38 H38 119.1 . . ?
F7 C39 C35 111.5(3) . . ?
F8 C39 F7 104.5(3) . . ?
F8 C39 C35 113.3(3) . . ?
F9 C39 F7 104.1(3) . . ?
F9 C39 F8 108.2(3) . . ?
F9 C39 C35 114.4(3) . . ?
F10 C40 F11 106.7(3) . . ?
F10 C40 F12 106.4(3) . . ?
F10 C40 C37 113.1(3) . . ?
F11 C40 F12 104.7(3) . . ?
F11 C40 C37 113.1(3) . . ?
F12 C40 C37 112.2(3) . . ?
C42 C41 B1 121.0(3) . . ?
C46 C41 C42 115.6(3) . . ?
C46 C41 B1 123.0(3) . . ?
C41 C42 H42 118.8 . . ?
C43 C42 C41 122.4(3) . . ?
C43 C42 H42 118.8 . . ?
C42 C43 C44 120.7(3) . . ?
C42 C43 C47 120.6(3) . . ?
C44 C43 C47 118.7(3) . . ?
C43 C44 H44 121.0 . . ?
C45 C44 C43 118.0(3) . . ?
C45 C44 H44 121.0 . . ?
C44 C45 C46 121.3(3) . . ?
C44 C45 C48 120.3(3) . . ?
C46 C45 C48 118.4(3) . . ?
C41 C46 H46 119.0 . . ?
C45 C46 C41 122.0(3) . . ?
C45 C46 H46 119.0 . . ?
F13 C47 F14 105.1(14) . . ?
F13 C47 C43 106.1(8) . . ?
F14 C47 C43 112.9(15) . . ?
F15 C47 F13 112.0(14) . . ?
F15 C47 F14 107.6(15) . . ?
F15 C47 C43 113.0(12) . . ?
F14A C47 C43 112.8(4) . . ?
F14A C47 F15A 105.2(4) . . ?
F14A C47 F13A 107.7(5) . . ?
F15A C47 C43 112.3(4) . . ?
F15A C47 F13A 103.5(5) . . ?
F13A C47 C43 114.5(3) . . ?
F16 C48 F17 105.8(3) . . ?
F16 C48 F18 106.8(3) . . ?
F16 C48 C45 113.3(3) . . ?
F17 C48 F18 106.0(3) . . ?
F17 C48 C45 112.0(3) . . ?
F18 C48 C45 112.4(3) . . ?
C50 C49 B1 121.2(3) . . ?
C54 C49 C50 115.2(3) . . ?
C54 C49 B1 123.2(3) . . ?
C49 C50 H50 118.9 . . ?
C51 C50 C49 122.2(3) . . ?
C51 C50 H50 118.9 . . ?
C50 C51 C55 119.2(3) . . ?
C52 C51 C50 121.6(3) . . ?
C52 C51 C55 119.2(3) . . ?
C51 C52 H52 121.3 . . ?
C51 C52 C53 117.4(3) . . ?
C53 C52 H52 121.3 . . ?
C52 C53 C54 121.1(3) . . ?
C52 C53 C56 119.5(3) . . ?
C54 C53 C56 119.4(3) . . ?
C49 C54 H54 118.7 . . ?
C53 C54 C49 122.5(3) . . ?
C53 C54 H54 118.7 . . ?
F19 C55 F20 104.6(4) . . ?
F19 C55 F21 105.9(4) . . ?
F19 C55 C51 113.8(4) . . ?
F20 C55 C51 111.8(4) . . ?
F21 C55 F20 107.2(4) . . ?
F21 C55 C51 112.9(4) . . ?
F22 C56 C53 112.5(3) . . ?
F23 C56 F22 107.6(4) . . ?
F23 C56 C53 111.8(3) . . ?
F24 C56 F22 105.9(3) . . ?
F24 C56 F23 105.8(3) . . ?
F24 C56 C53 112.8(3) . . ?
C33 B1 C25 112.1(3) . . ?
C41 B1 C25 102.7(3) . . ?
C41 B1 C33 112.7(3) . . ?
C49 B1 C25 112.8(3) . . ?
C49 B1 C33 103.6(3) . . ?
C49 B1 C41 113.2(3) . . ?
C26' C25' B1' 121.3(3) . . ?
C30' C25' C26' 115.5(3) . . ?
C30' C25' B1' 123.1(3) . . ?
C25' C26' H26' 118.8 . . ?
C27' C26' C25' 122.5(3) . . ?
C27' C26' H26' 118.8 . . ?
C26' C27' C31' 119.2(3) . . ?
C28' C27' C26' 120.9(3) . . ?
C28' C27' C31' 119.9(3) . . ?
C27' C28' H28' 120.9 . . ?
C27' C28' C29' 118.1(3) . . ?
C29' C28' H28' 120.9 . . ?
C28' C29' C30' 120.8(3) . . ?
C28' C29' C32' 119.0(3) . . ?
C30' C29' C32' 120.2(4) . . ?
C25' C30' H30' 118.9 . . ?
C29' C30' C25' 122.2(3) . . ?
C29' C30' H30' 118.9 . . ?
F1' C31' C27' 112.7(3) . . ?
F2' C31' F1' 106.5(4) . . ?
F2' C31' F3' 105.0(3) . . ?
F2' C31' C27' 113.0(3) . . ?
F3' C31' F1' 105.7(3) . . ?
F3' C31' C27' 113.3(3) . . ?
F4' C32' F6' 90.7(4) . . ?
F4' C32' C29' 112.7(4) . . ?
F5' C32' F4' 114.7(6) . . ?
F5' C32' F6' 106.9(6) . . ?
F5' C32' C29' 118.6(5) . . ?
F6' C32' C29' 109.2(4) . . ?
F4B C32' C29' 109.0(4) . . ?
F5B C32' F4B 119.0(11) . . ?
F5B C32' F6B 111.5(11) . . ?
F5B C32' C29' 120.6(8) . . ?
F6B C32' F4B 82.0(6) . . ?
F6B C32' C29' 107.8(5) . . ?
F5D C32' C29' 117.1(8) . . ?
F5C C32' C29' 118.5(8) . . ?
C34' C33' B1' 121.1(3) . . ?
C38' C33' C34' 115.6(3) . . ?
C38' C33' B1' 122.8(3) . . ?
C33' C34' H34' 118.7 . . ?
C35' C34' C33' 122.5(3) . . ?
C35' C34' H34' 118.7 . . ?
C34' C35' C36' 121.1(3) . . ?
C34' C35' C39' 120.4(3) . . ?
C36' C35' C39' 118.4(3) . . ?
C35' C36' H36' 121.2 . . ?
C37' C36' C35' 117.6(3) . . ?
C37' C36' H36' 121.2 . . ?
C36' C37' C38' 121.1(3) . . ?
C36' C37' C40' 120.1(3) . . ?
C38' C37' C40' 118.8(3) . . ?
C33' C38' H38' 119.0 . . ?
C37' C38' C33' 122.0(3) . . ?
C37' C38' H38' 119.0 . . ?
F7' C39' C35' 113.0(3) . . ?
F8' C39' F7' 106.1(3) . . ?
F8' C39' C35' 111.8(3) . . ?
F9' C39' F7' 106.2(3) . . ?
F9' C39' F8' 105.9(4) . . ?
F9' C39' C35' 113.2(3) . . ?
F10' C40' F11' 105.4(3) . . ?
F10' C40' C37' 113.1(3) . . ?
F11' C40' C37' 112.1(3) . . ?
F12' C40' F10' 107.8(3) . . ?
F12' C40' F11' 105.0(3) . . ?
F12' C40' C37' 112.8(3) . . ?
C42' C41' C46' 116.0(3) . . ?
C42' C41' B1' 122.7(3) . . ?
C46' C41' B1' 120.8(3) . . ?
C41' C42' H42' 119.0 . . ?
C41' C42' C43' 122.0(3) . . ?
C43' C42' H42' 119.0 . . ?
C42' C43' C47' 118.8(3) . . ?
C44' C43' C42' 120.6(3) . . ?
C44' C43' C47' 120.6(3) . . ?
C43' C44' H44' 120.8 . . ?
C43' C44' C45' 118.3(3) . . ?
C45' C44' H44' 120.8 . . ?
C44' C45' C46' 120.7(3) . . ?
C44' C45' C48' 121.0(3) . . ?
C46' C45' C48' 118.3(3) . . ?
C41' C46' H46' 118.8 . . ?
C45' C46' C41' 122.4(3) . . ?
C45' C46' H46' 118.8 . . ?
F13' C47' F14' 107.9(3) . . ?
F13' C47' F15' 103.9(3) . . ?
F13' C47' C43' 113.7(3) . . ?
F14' C47' F15' 104.0(3) . . ?
F14' C47' C43' 113.8(3) . . ?
F15' C47' C43' 112.5(3) . . ?
F16' C48' F17' 107.3(3) . . ?
F16' C48' F18' 106.2(3) . . ?
F16' C48' C45' 113.4(3) . . ?
F17' C48' F18' 105.3(3) . . ?
F17' C48' C45' 112.4(3) . . ?
F18' C48' C45' 111.7(3) . . ?
C50' C49' B1' 121.7(3) . . ?
C54' C49' C50' 115.7(3) . . ?
C54' C49' B1' 122.1(3) . . ?
C49' C50' H50' 118.9 . . ?
C51' C50' C49' 122.3(3) . . ?
C51' C50' H50' 118.9 . . ?
C50' C51' C55' 119.2(4) . . ?
C52' C51' C50' 120.7(4) . . ?
C52' C51' C55' 120.0(4) . . ?
C51' C52' H52' 120.9 . . ?
C53' C52' C51' 118.1(4) . . ?
C53' C52' H52' 120.9 . . ?
C52' C53' C54' 120.8(4) . . ?
C52' C53' C56' 120.9(4) . . ?
C54' C53' C56' 118.3(4) . . ?
C49' C54' H54' 118.8 . . ?
C53' C54' C49' 122.4(3) . . ?
C53' C54' H54' 118.8 . . ?
F19' C55' C51' 112.6(4) . . ?
F20' C55' F19' 106.7(5) . . ?
F20' C55' F21' 106.8(4) . . ?
F20' C55' C51' 112.5(4) . . ?
F21' C55' F19' 103.9(4) . . ?
F21' C55' C51' 113.7(4) . . ?
F22' C56' C53' 112.9(4) . . ?
F23' C56' F22' 106.6(3) . . ?
F23' C56' C53' 112.3(3) . . ?
F24' C56' F22' 105.8(4) . . ?
F24' C56' F23' 106.6(4) . . ?
F24' C56' C53' 112.2(3) . . ?
C25' B1' C41' 103.7(3) . . ?
C25' B1' C49' 112.3(3) . . ?
C33' B1' C25' 112.5(3) . . ?
C33' B1' C41' 113.4(3) . . ?
C33' B1' C49' 103.7(3) . . ?
C49' B1' C41' 111.5(3) . . ?

loop_
_geom_bond_atom_site_label_1
_geom_bond_atom_site_label_2
_geom_bond_distance
_geom_bond_site_symmetry_2
_geom_bond_publ_flag
Co1 P1 2.1694(11) . ?
Co1 P2 2.1731(10) . ?
Co1 C1 2.135(4) . ?
Co1 C2 2.098(4) . ?
Co1 C3 2.136(4) . ?
Co1 C4 2.137(4) . ?
Co1 C5 2.122(4) . ?
Co1 C6 2.148(4) . ?
P1 C7 1.824(4) . ?
P1 C9 1.823(4) . ?
P1 C10 1.879(4) . ?
P2 C8 1.830(4) . ?
P2 C14 1.823(4) . ?
P2 C15 1.888(4) . ?
N1 C7 1.321(5) . ?
N1 C19 1.349(5) . ?
N2 C8 1.323(5) . ?
N2 C20 1.361(5) . ?
C1 D1 0.9500 . ?
C1 C2 1.397(6) . ?
C1 C6 1.404(7) . ?
C2 D2 0.9500 . ?
C2 C3 1.412(6) . ?
C3 D3 0.9500 . ?
C3 C4 1.387(6) . ?
C4 D4 0.9500 . ?
C4 C5 1.411(7) . ?
C5 D5 0.9500 . ?
C5 C6 1.423(7) . ?
C6 D6 0.9500 . ?
C7 C8 1.420(5) . ?
C9 H9A 0.9800 . ?
C9 H9B 0.9800 . ?
C9 H9C 0.9800 . ?
C10 C11 1.550(6) . ?
C10 C12 1.533(5) . ?
C10 C13 1.520(6) . ?
C11 H11A 0.9800 . ?
C11 H11B 0.9800 . ?
C11 H11C 0.9800 . ?
C12 H12A 0.9800 . ?
C12 H12B 0.9800 . ?
C12 H12C 0.9800 . ?
C13 H13A 0.9800 . ?
C13 H13B 0.9800 . ?
C13 H13C 0.9800 . ?
C14 H14A 0.9800 . ?
C14 H14B 0.9800 . ?
C14 H14C 0.9800 . ?
C15 C16 1.532(6) . ?
C15 C17 1.533(6) . ?
C15 C18 1.518(6) . ?
C16 H16A 0.9800 . ?
C16 H16B 0.9800 . ?
C16 H16C 0.9800 . ?
C17 H17A 0.9800 . ?
C17 H17B 0.9800 . ?
C17 H17C 0.9800 . ?
C18 H18A 0.9800 . ?
C18 H18B 0.9800 . ?
C18 H18C 0.9800 . ?
C19 C20 1.426(5) . ?
C19 C24 1.419(5) . ?
C20 C21 1.412(5) . ?
C21 H21 0.9500 . ?
C21 C22 1.369(5) . ?
C22 H22 0.9500 . ?
C22 C23 1.401(6) . ?
C23 H23 0.9500 . ?
C23 C24 1.364(6) . ?
C24 H24 0.9500 . ?
Co1' P1' 2.1679(11) . ?
Co1' P2' 2.1651(11) . ?
Co1' C1' 2.126(4) . ?
Co1' C2' 2.106(4) . ?
Co1' C3' 2.129(4) . ?
Co1' C4' 2.137(4) . ?
Co1' C5' 2.108(5) . ?
Co1' C6' 2.126(4) . ?
P1' C7' 1.829(3) . ?
P1' C9' 1.819(4) . ?
P1' C10' 1.884(4) . ?
P2' C8' 1.829(4) . ?
P2' C14' 1.817(4) . ?
P2' C15' 1.876(4) . ?
N1' C7' 1.326(5) . ?
N1' C19' 1.370(5) . ?
N2' C8' 1.324(5) . ?
N2' C20' 1.357(5) . ?
C1' D1' 0.9500 . ?
C1' C2' 1.410(7) . ?
C1' C6' 1.372(8) . ?
C2' D2' 0.9500 . ?
C2' C3' 1.414(7) . ?
C3' D3' 0.9500 . ?
C3' C4' 1.377(7) . ?
C4' D4' 0.9500 . ?
C4' C5' 1.408(7) . ?
C5' D5' 0.9500 . ?
C5' C6' 1.424(7) . ?
C6' D6' 0.9500 . ?
C7' C8' 1.408(5) . ?
C9' H9'A 0.9800 . ?
C9' H9'B 0.9800 . ?
C9' H9'C 0.9800 . ?
C10' C11' 1.519(6) . ?
C10' C12' 1.530(6) . ?
C10' C13' 1.531(5) . ?
C11' H11D 0.9800 . ?
C11' H11E 0.9800 . ?
C11' H11F 0.9800 . ?
C12' H12D 0.9800 . ?
C12' H12E 0.9800 . ?
C12' H12F 0.9800 . ?
C13' H13D 0.9800 . ?
C13' H13E 0.9800 . ?
C13' H13F 0.9800 . ?
C14' H14D 0.9800 . ?
C14' H14E 0.9800 . ?
C14' H14F 0.9800 . ?
C15' C16' 1.540(6) . ?
C15' C17' 1.536(6) . ?
C15' C18' 1.529(5) . ?
C16' H16D 0.9800 . ?
C16' H16E 0.9800 . ?
C16' H16F 0.9800 . ?
C17' H17D 0.9800 . ?
C17' H17E 0.9800 . ?
C17' H17F 0.9800 . ?
C18' H18D 0.9800 . ?
C18' H18E 0.9800 . ?
C18' H18F 0.9800 . ?
C19' C20' 1.423(5) . ?
C19' C24' 1.405(5) . ?
C20' C21' 1.419(5) . ?
C21' H21' 0.9500 . ?
C21' C22' 1.349(6) . ?
C22' H22' 0.9500 . ?
C22' C23' 1.407(7) . ?
C23' H23' 0.9500 . ?
C23' C24' 1.371(6) . ?
C24' H24' 0.9500 . ?
F1 C31 1.378(10) . ?
F2 C31 1.387(12) . ?
F3 C31 1.269(13) . ?
F4 C32 1.326(5) . ?
F5 C32 1.318(5) . ?
F6 C32 1.319(5) . ?
F7 C39 1.360(5) . ?
F8 C39 1.328(5) . ?
F9 C39 1.310(5) . ?
F10 C40 1.326(4) . ?
F11 C40 1.331(4) . ?
F12 C40 1.332(4) . ?
F13 C47 1.287(14) . ?
F14 C47 1.298(18) . ?
F15 C47 1.275(17) . ?
F16 C48 1.326(5) . ?
F17 C48 1.338(5) . ?
F18 C48 1.339(5) . ?
F19 C55 1.314(5) . ?
F20 C55 1.331(6) . ?
F21 C55 1.330(5) . ?
F22 C56 1.332(5) . ?
F23 C56 1.324(5) . ?
F24 C56 1.322(5) . ?
C25 C26 1.399(5) . ?
C25 C30 1.392(5) . ?
C25 B1 1.642(5) . ?
C26 H26 0.9500 . ?
C26 C27 1.389(6) . ?
C27 C28 1.380(6) . ?
C27 C31 1.501(6) . ?
C28 H28 0.9500 . ?
C28 C29 1.378(6) . ?
C29 C30 1.406(5) . ?
C29 C32 1.486(6) . ?
C30 H30 0.9500 . ?
C31 F3A 1.427(13) . ?
C31 F1A 1.292(10) . ?
C31 F2A 1.254(15) . ?
C33 C34 1.388(5) . ?
C33 C38 1.404(5) . ?
C33 B1 1.639(5) . ?
C34 H34 0.9500 . ?
C34 C35 1.393(5) . ?
C35 C36 1.380(5) . ?
C35 C39 1.490(5) . ?
C36 H36 0.9500 . ?
C36 C37 1.381(5) . ?
C37 C38 1.395(5) . ?
C37 C40 1.498(5) . ?
C38 H38 0.9500 . ?
C41 C42 1.407(5) . ?
C41 C46 1.399(5) . ?
C41 B1 1.638(5) . ?
C42 H42 0.9500 . ?
C42 C43 1.384(5) . ?
C43 C44 1.391(5) . ?
C43 C47 1.498(5) . ?
C44 H44 0.9500 . ?
C44 C45 1.378(5) . ?
C45 C46 1.391(5) . ?
C45 C48 1.495(5) . ?
C46 H46 0.9500 . ?
C47 F14A 1.322(6) . ?
C47 F15A 1.329(6) . ?
C47 F13A 1.331(6) . ?
C49 C50 1.400(5) . ?
C49 C54 1.399(5) . ?
C49 B1 1.636(5) . ?
C50 H50 0.9500 . ?
C50 C51 1.387(5) . ?
C51 C52 1.377(5) . ?
C51 C55 1.497(5) . ?
C52 H52 0.9500 . ?
C52 C53 1.386(5) . ?
C53 C54 1.386(5) . ?
C53 C56 1.504(5) . ?
C54 H54 0.9500 . ?
F1' C31' 1.324(4) . ?
F2' C31' 1.309(5) . ?
F3' C31' 1.323(5) . ?
F7' C39' 1.342(4) . ?
F8' C39' 1.327(5) . ?
F9' C39' 1.325(5) . ?
F10' C40' 1.329(4) . ?
F11' C40' 1.347(5) . ?
F12' C40' 1.323(5) . ?
F13' C47' 1.324(5) . ?
F14' C47' 1.326(5) . ?
F15' C47' 1.345(5) . ?
F16' C48' 1.335(4) . ?
F17' C48' 1.337(5) . ?
F18' C48' 1.352(5) . ?
F19' C55' 1.328(5) . ?
F20' C55' 1.310(6) . ?
F21' C55' 1.326(6) . ?
F22' C56' 1.334(5) . ?
F23' C56' 1.333(5) . ?
F24' C56' 1.332(5) . ?
F4' C32' 1.367(6) . ?
F5' C32' 1.216(7) . ?
F6' C32' 1.417(6) . ?
F4B C32' 1.449(8) . ?
F5B C32' 1.154(13) . ?
F6B C32' 1.443(9) . ?
F5D C32' 1.242(14) . ?
F5C C32' 1.199(13) . ?
C25' C26' 1.401(5) . ?
C25' C30' 1.400(5) . ?
C25' B1' 1.634(5) . ?
C26' H26' 0.9500 . ?
C26' C27' 1.385(5) . ?
C27' C28' 1.381(5) . ?
C27' C31' 1.496(5) . ?
C28' H28' 0.9500 . ?
C28' C29' 1.386(5) . ?
C29' C30' 1.390(5) . ?
C29' C32' 1.495(5) . ?
C30' H30' 0.9500 . ?
C33' C34' 1.404(5) . ?
C33' C38' 1.396(5) . ?
C33' B1' 1.634(5) . ?
C34' H34' 0.9500 . ?
C34' C35' 1.381(5) . ?
C35' C36' 1.387(5) . ?
C35' C39' 1.498(5) . ?
C36' H36' 0.9500 . ?
C36' C37' 1.386(5) . ?
C37' C38' 1.396(5) . ?
C37' C40' 1.496(5) . ?
C38' H38' 0.9500 . ?
C41' C42' 1.396(5) . ?
C41' C46' 1.397(5) . ?
C41' B1' 1.640(5) . ?
C42' H42' 0.9500 . ?
C42' C43' 1.398(5) . ?
C43' C44' 1.384(5) . ?
C43' C47' 1.485(5) . ?
C44' H44' 0.9500 . ?
C44' C45' 1.385(5) . ?
C45' C46' 1.388(5) . ?
C45' C48' 1.496(5) . ?
C46' H46' 0.9500 . ?
C49' C50' 1.402(5) . ?
C49' C54' 1.399(5) . ?
C49' B1' 1.637(5) . ?
C50' H50' 0.9500 . ?
C50' C51' 1.395(5) . ?
C51' C52' 1.390(6) . ?
C51' C55' 1.487(6) . ?
C52' H52' 0.9500 . ?
C52' C53' 1.385(6) . ?
C53' C54' 1.395(5) . ?
C53' C56' 1.501(6) . ?
C54' H54' 0.9500 . ?

loop_
_geom_torsion_atom_site_label_1
_geom_torsion_atom_site_label_2
_geom_torsion_atom_site_label_3
_geom_torsion_atom_site_label_4
_geom_torsion
_geom_torsion_site_symmetry_1
_geom_torsion_site_symmetry_2
_geom_torsion_site_symmetry_3
_geom_torsion_site_symmetry_4
_geom_torsion_publ_flag
Co1 P1 C7 N1 176.3(3) . . . . ?
Co1 P1 C7 C8 -7.3(3) . . . . ?
Co1 P1 C10 C11 -175.1(3) . . . . ?
Co1 P1 C10 C12 -56.4(3) . . . . ?
Co1 P1 C10 C13 63.2(3) . . . . ?
Co1 P2 C8 N2 178.1(3) . . . . ?
Co1 P2 C8 C7 -5.3(3) . . . . ?
Co1 P2 C15 C16 -57.5(3) . . . . ?
Co1 P2 C15 C17 -176.6(2) . . . . ?
Co1 P2 C15 C18 61.9(3) . . . . ?
Co1 C1 C2 C3 -54.1(3) . . . . ?
Co1 C1 C6 C5 51.5(4) . . . . ?
Co1 C2 C3 C4 -52.6(3) . . . . ?
Co1 C3 C4 C5 -52.1(3) . . . . ?
Co1 C4 C5 C6 -53.7(4) . . . . ?
Co1 C5 C6 C1 -51.9(4) . . . . ?
P1 C7 C8 P2 8.1(4) . . . . ?
P1 C7 C8 N2 -175.3(3) . . . . ?
N1 C7 C8 P2 -175.4(3) . . . . ?
N1 C7 C8 N2 1.2(5) . . . . ?
N1 C19 C20 N2 -1.9(5) . . . . ?
N1 C19 C20 C21 177.1(3) . . . . ?
N1 C19 C24 C23 -177.5(4) . . . . ?
N2 C20 C21 C22 179.9(3) . . . . ?
C1 C2 C3 Co1 54.1(3) . . . . ?
C1 C2 C3 C4 1.5(6) . . . . ?
C2 C1 C6 Co1 -52.1(3) . . . . ?
C2 C1 C6 C5 -0.6(6) . . . . ?
C2 C3 C4 Co1 51.7(3) . . . . ?
C2 C3 C4 C5 -0.5(6) . . . . ?
C3 C4 C5 Co1 52.6(3) . . . . ?
C3 C4 C5 C6 -1.1(6) . . . . ?
C4 C5 C6 Co1 53.5(4) . . . . ?
C4 C5 C6 C1 1.6(6) . . . . ?
C6 C1 C2 Co1 53.1(3) . . . . ?
C6 C1 C2 C3 -1.0(6) . . . . ?
C7 P1 C10 C11 63.9(3) . . . . ?
C7 P1 C10 C12 -177.5(3) . . . . ?
C7 P1 C10 C13 -57.9(3) . . . . ?
C7 N1 C19 C20 1.2(5) . . . . ?
C7 N1 C19 C24 -178.7(3) . . . . ?
C8 P2 C15 C16 -177.8(3) . . . . ?
C8 P2 C15 C17 63.1(3) . . . . ?
C8 P2 C15 C18 -58.4(3) . . . . ?
C8 N2 C20 C19 2.1(5) . . . . ?
C8 N2 C20 C21 -176.9(3) . . . . ?
C9 P1 C7 N1 54.1(3) . . . . ?
C9 P1 C7 C8 -129.4(3) . . . . ?
C9 P1 C10 C11 -43.8(3) . . . . ?
C9 P1 C10 C12 74.8(3) . . . . ?
C9 P1 C10 C13 -165.6(3) . . . . ?
C10 P1 C7 N1 -54.9(3) . . . . ?
C10 P1 C7 C8 121.5(3) . . . . ?
C14 P2 C8 N2 54.9(3) . . . . ?
C14 P2 C8 C7 -128.5(3) . . . . ?
C14 P2 C15 C16 74.4(3) . . . . ?
C14 P2 C15 C17 -44.7(3) . . . . ?
C14 P2 C15 C18 -166.2(3) . . . . ?
C15 P2 C8 N2 -54.4(3) . . . . ?
C15 P2 C8 C7 122.2(3) . . . . ?
C19 N1 C7 P1 175.4(3) . . . . ?
C19 N1 C7 C8 -0.8(5) . . . . ?
C19 C20 C21 C22 0.9(5) . . . . ?
C20 N2 C8 P2 174.7(3) . . . . ?
C20 N2 C8 C7 -1.7(5) . . . . ?
C20 C19 C24 C23 2.6(6) . . . . ?
C20 C21 C22 C23 1.7(6) . . . . ?
C21 C22 C23 C24 -2.2(6) . . . . ?
C22 C23 C24 C19 0.0(6) . . . . ?
C24 C19 C20 N2 178.0(3) . . . . ?
C24 C19 C20 C21 -3.1(5) . . . . ?
Co1' P1' C7' N1' 177.3(3) . . . . ?
Co1' P1' C7' C8' -6.7(3) . . . . ?
Co1' P1' C10' C11' 174.1(3) . . . . ?
Co1' P1' C10' C12' -65.5(3) . . . . ?
Co1' P1' C10' C13' 53.6(3) . . . . ?
Co1' P2' C8' N2' 175.2(3) . . . . ?
Co1' P2' C8' C7' -5.3(3) . . . . ?
Co1' P2' C15' C16' -63.3(3) . . . . ?
Co1' P2' C15' C17' 175.9(3) . . . . ?
Co1' P2' C15' C18' 55.2(3) . . . . ?
Co1' C1' C2' C3' -53.8(4) . . . . ?
Co1' C1' C6' C5' 51.8(4) . . . . ?
Co1' C2' C3' C4' -52.6(4) . . . . ?
Co1' C3' C4' C5' -51.7(4) . . . . ?
Co1' C4' C5' C6' -53.7(4) . . . . ?
Co1' C5' C6' C1' -52.5(4) . . . . ?
P1' C7' C8' P2' 7.7(4) . . . . ?
P1' C7' C8' N2' -172.8(3) . . . . ?
N1' C7' C8' P2' -176.4(3) . . . . ?
N1' C7' C8' N2' 3.1(6) . . . . ?
N1' C19' C20' N2' 1.2(5) . . . . ?
N1' C19' C20' C21' -179.6(3) . . . . ?
N1' C19' C24' C23' 179.5(4) . . . . ?
N2' C20' C21' C22' -179.9(4) . . . . ?
C1' C2' C3' Co1' 53.8(4) . . . . ?
C1' C2' C3' C4' 1.2(6) . . . . ?
C2' C1' C6' Co1' -52.1(4) . . . . ?
C2' C1' C6' C5' -0.3(6) . . . . ?
C2' C3' C4' Co1' 51.7(4) . . . . ?
C2' C3' C4' C5' 0.0(6) . . . . ?
C3' C4' C5' Co1' 52.3(4) . . . . ?
C3' C4' C5' C6' -1.4(6) . . . . ?
C4' C5' C6' Co1' 54.0(4) . . . . ?
C4' C5' C6' C1' 1.6(6) . . . . ?
C6' C1' C2' Co1' 52.8(4) . . . . ?
C6' C1' C2' C3' -1.1(6) . . . . ?
C7' P1' C10' C11' 53.4(3) . . . . ?
C7' P1' C10' C12' 173.8(3) . . . . ?
C7' P1' C10' C13' -67.1(3) . . . . ?
C7' N1' C19' C20' 0.7(5) . . . . ?
C7' N1' C19' C24' -176.6(4) . . . . ?
C8' P2' C15' C16' 174.8(3) . . . . ?
C8' P2' C15' C17' 53.9(3) . . . . ?
C8' P2' C15' C18' -66.8(3) . . . . ?
C8' N2' C20' C19' -1.0(5) . . . . ?
C8' N2' C20' C21' 179.9(4) . . . . ?
C9' P1' C7' N1' 53.2(3) . . . . ?
C9' P1' C7' C8' -130.9(3) . . . . ?
C9' P1' C10' C11' -54.7(3) . . . . ?
C9' P1' C10' C12' 65.7(3) . . . . ?
C9' P1' C10' C13' -175.2(3) . . . . ?
C10' P1' C7' N1' -55.8(3) . . . . ?
C10' P1' C7' C8' 120.1(3) . . . . ?
C14' P2' C8' N2' 52.4(3) . . . . ?
C14' P2' C8' C7' -128.1(3) . . . . ?
C14' P2' C15' C16' 68.4(3) . . . . ?
C14' P2' C15' C17' -52.5(3) . . . . ?
C14' P2' C15' C18' -173.1(3) . . . . ?
C15' P2' C8' N2' -56.6(3) . . . . ?
C15' P2' C8' C7' 122.9(3) . . . . ?
C19' N1' C7' P1' 173.0(3) . . . . ?
C19' N1' C7' C8' -2.7(5) . . . . ?
C19' C20' C21' C22' 0.9(6) . . . . ?
C20' N2' C8' P2' 178.4(3) . . . . ?
C20' N2' C8' C7' -1.0(5) . . . . ?
C20' C19' C24' C23' 2.2(6) . . . . ?
C20' C21' C22' C23' 0.6(7) . . . . ?
C21' C22' C23' C24' -0.8(7) . . . . ?
C22' C23' C24' C19' -0.7(7) . . . . ?
C24' C19' C20' N2' 178.5(4) . . . . ?
C24' C19' C20' C21' -2.3(5) . . . . ?
C25 C26 C27 C28 0.1(6) . . . . ?
C25 C26 C27 C31 -176.7(4) . . . . ?
C26 C25 C30 C29 -0.9(5) . . . . ?
C26 C25 B1 C33 156.1(3) . . . . ?
C26 C25 B1 C41 -82.6(4) . . . . ?
C26 C25 B1 C49 39.6(4) . . . . ?
C26 C27 C28 C29 -0.9(6) . . . . ?
C26 C27 C31 F1 63.2(13) . . . . ?
C26 C27 C31 F2 -46.3(9) . . . . ?
C26 C27 C31 F3 -169.7(13) . . . . ?
C26 C27 C31 F3A -151.7(8) . . . . ?
C26 C27 C31 F1A 100.7(16) . . . . ?
C26 C27 C31 F2A -34.9(15) . . . . ?
C27 C28 C29 C30 0.8(5) . . . . ?
C27 C28 C29 C32 -179.7(4) . . . . ?
C28 C27 C31 F1 -113.7(13) . . . . ?
C28 C27 C31 F2 136.9(8) . . . . ?
C28 C27 C31 F3 13.4(14) . . . . ?
C28 C27 C31 F3A 31.5(9) . . . . ?
C28 C27 C31 F1A -76.1(16) . . . . ?
C28 C27 C31 F2A 148.2(14) . . . . ?
C28 C29 C30 C25 0.1(5) . . . . ?
C28 C29 C32 F4 -0.5(5) . . . . ?
C28 C29 C32 F5 -120.1(4) . . . . ?
C28 C29 C32 F6 117.9(5) . . . . ?
C30 C25 C26 C27 0.8(5) . . . . ?
C30 C25 B1 C33 -31.6(4) . . . . ?
C30 C25 B1 C41 89.6(4) . . . . ?
C30 C25 B1 C49 -148.1(3) . . . . ?
C30 C29 C32 F4 179.0(3) . . . . ?
C30 C29 C32 F5 59.4(5) . . . . ?
C30 C29 C32 F6 -62.6(5) . . . . ?
C31 C27 C28 C29 175.8(4) . . . . ?
C32 C29 C30 C25 -179.4(3) . . . . ?
C33 C34 C35 C36 0.8(5) . . . . ?
C33 C34 C35 C39 -177.5(3) . . . . ?
C34 C33 C38 C37 0.9(5) . . . . ?
C34 C33 B1 C25 -36.6(4) . . . . ?
C34 C33 B1 C41 -151.9(3) . . . . ?
C34 C33 B1 C49 85.3(4) . . . . ?
C34 C35 C36 C37 0.8(5) . . . . ?
C34 C35 C39 F7 -52.5(5) . . . . ?
C34 C35 C39 F8 65.0(5) . . . . ?
C34 C35 C39 F9 -170.3(3) . . . . ?
C35 C36 C37 C38 -1.5(5) . . . . ?
C35 C36 C37 C40 177.4(3) . . . . ?
C36 C35 C39 F7 129.2(4) . . . . ?
C36 C35 C39 F8 -113.2(4) . . . . ?
C36 C35 C39 F9 11.4(6) . . . . ?
C36 C37 C38 C33 0.6(5) . . . . ?
C36 C37 C40 F10 12.6(5) . . . . ?
C36 C37 C40 F11 134.1(3) . . . . ?
C36 C37 C40 F12 -107.7(4) . . . . ?
C38 C33 C34 C35 -1.6(5) . . . . ?
C38 C33 B1 C25 149.9(3) . . . . ?
C38 C33 B1 C41 34.6(4) . . . . ?
C38 C33 B1 C49 -88.2(4) . . . . ?
C38 C37 C40 F10 -168.5(3) . . . . ?
C38 C37 C40 F11 -47.1(4) . . . . ?
C38 C37 C40 F12 71.1(4) . . . . ?
C39 C35 C36 C37 179.0(3) . . . . ?
C40 C37 C38 C33 -178.2(3) . . . . ?
C41 C42 C43 C44 1.0(6) . . . . ?
C41 C42 C43 C47 -177.0(3) . . . . ?
C42 C41 C46 C45 -1.4(5) . . . . ?
C42 C41 B1 C25 -79.7(4) . . . . ?
C42 C41 B1 C33 41.2(4) . . . . ?
C42 C41 B1 C49 158.4(3) . . . . ?
C42 C43 C44 C45 -0.9(6) . . . . ?
C42 C43 C47 F13 -56.9(15) . . . . ?
C42 C43 C47 F14 -171.4(16) . . . . ?
C42 C43 C47 F15 66(2) . . . . ?
C42 C43 C47 F14A -140.8(6) . . . . ?
C42 C43 C47 F15A 100.5(5) . . . . ?
C42 C43 C47 F13A -17.1(8) . . . . ?
C43 C44 C45 C46 -0.4(6) . . . . ?
C43 C44 C45 C48 179.3(3) . . . . ?
C44 C43 C47 F13 125.1(15) . . . . ?
C44 C43 C47 F14 10.5(17) . . . . ?
C44 C43 C47 F15 -112(2) . . . . ?
C44 C43 C47 F14A 41.2(7) . . . . ?
C44 C43 C47 F15A -77.5(6) . . . . ?
C44 C43 C47 F13A 164.9(6) . . . . ?
C44 C45 C46 C41 1.5(6) . . . . ?
C44 C45 C48 F16 -1.8(5) . . . . ?
C44 C45 C48 F17 -121.4(4) . . . . ?
C44 C45 C48 F18 119.3(4) . . . . ?
C46 C41 C42 C43 0.2(5) . . . . ?
C46 C41 B1 C25 92.7(4) . . . . ?
C46 C41 B1 C33 -146.5(3) . . . . ?
C46 C41 B1 C49 -29.3(5) . . . . ?
C46 C45 C48 F16 177.9(3) . . . . ?
C46 C45 C48 F17 58.2(5) . . . . ?
C46 C45 C48 F18 -61.0(5) . . . . ?
C47 C43 C44 C45 177.2(4) . . . . ?
C48 C45 C46 C41 -178.1(3) . . . . ?
C49 C50 C51 C52 1.4(6) . . . . ?
C49 C50 C51 C55 179.9(4) . . . . ?
C50 C49 C54 C53 1.3(5) . . . . ?
C50 C49 B1 C25 -154.6(3) . . . . ?
C50 C49 B1 C33 83.9(4) . . . . ?
C50 C49 B1 C41 -38.5(4) . . . . ?
C50 C51 C52 C53 0.0(6) . . . . ?
C50 C51 C55 F19 39.8(6) . . . . ?
C50 C51 C55 F20 -78.4(5) . . . . ?
C50 C51 C55 F21 160.6(4) . . . . ?
C51 C52 C53 C54 -0.6(6) . . . . ?
C51 C52 C53 C56 178.9(4) . . . . ?
C52 C51 C55 F19 -141.6(4) . . . . ?
C52 C51 C55 F20 100.2(5) . . . . ?
C52 C51 C55 F21 -20.8(6) . . . . ?
C52 C53 C54 C49 0.0(6) . . . . ?
C52 C53 C56 F22 8.9(5) . . . . ?
C52 C53 C56 F23 -112.3(4) . . . . ?
C52 C53 C56 F24 128.6(4) . . . . ?
C54 C49 C50 C51 -1.9(5) . . . . ?
C54 C49 B1 C25 33.0(5) . . . . ?
C54 C49 B1 C33 -88.4(4) . . . . ?
C54 C49 B1 C41 149.1(3) . . . . ?
C54 C53 C56 F22 -171.5(4) . . . . ?
C54 C53 C56 F23 67.2(5) . . . . ?
C54 C53 C56 F24 -51.8(5) . . . . ?
C55 C51 C52 C53 -178.6(4) . . . . ?
C56 C53 C54 C49 -179.5(3) . . . . ?
B1 C25 C26 C27 173.6(3) . . . . ?
B1 C25 C30 C29 -173.5(3) . . . . ?
B1 C33 C34 C35 -175.5(3) . . . . ?
B1 C33 C38 C37 174.7(3) . . . . ?
B1 C41 C42 C43 173.1(3) . . . . ?
B1 C41 C46 C45 -174.1(3) . . . . ?
B1 C49 C50 C51 -174.9(3) . . . . ?
B1 C49 C54 C53 174.1(3) . . . . ?
C25' C26' C27' C28' -1.1(5) . . . . ?
C25' C26' C27' C31' 177.8(3) . . . . ?
C26' C25' C30' C29' -2.2(5) . . . . ?
C26' C25' B1' C33' 155.3(3) . . . . ?
C26' C25' B1' C41' -81.8(4) . . . . ?
C26' C25' B1' C49' 38.7(4) . . . . ?
C26' C27' C28' C29' -1.1(5) . . . . ?
C26' C27' C31' F1' 44.6(5) . . . . ?
C26' C27' C31' F2' -76.2(4) . . . . ?
C26' C27' C31' F3' 164.5(3) . . . . ?
C27' C28' C29' C30' 1.5(5) . . . . ?
C27' C28' C29' C32' -178.1(3) . . . . ?
C28' C27' C31' F1' -136.5(4) . . . . ?
C28' C27' C31' F2' 102.7(4) . . . . ?
C28' C27' C31' F3' -16.6(5) . . . . ?
C28' C29' C30' C25' 0.2(5) . . . . ?
C28' C29' C32' F4' -45.9(6) . . . . ?
C28' C29' C32' F5' 176.0(7) . . . . ?
C28' C29' C32' F6' 53.3(5) . . . . ?
C28' C29' C32' F4B -137.8(5) . . . . ?
C28' C29' C32' F5B 5.3(16) . . . . ?
C28' C29' C32' F6B 134.7(6) . . . . ?
C28' C29' C32' F5D -94.6(13) . . . . ?
C28' C29' C32' F5C 98.9(13) . . . . ?
C30' C25' C26' C27' 2.7(5) . . . . ?
C30' C25' B1' C33' -30.2(4) . . . . ?
C30' C25' B1' C41' 92.6(4) . . . . ?
C30' C25' B1' C49' -146.9(3) . . . . ?
C30' C29' C32' F4' 134.5(4) . . . . ?
C30' C29' C32' F5' -3.6(8) . . . . ?
C30' C29' C32' F6' -126.3(5) . . . . ?
C30' C29' C32' F4B 42.6(6) . . . . ?
C30' C29' C32' F5B -174.3(15) . . . . ?
C30' C29' C32' F6B -44.9(7) . . . . ?
C30' C29' C32' F5D 85.8(13) . . . . ?
C30' C29' C32' F5C -80.7(14) . . . . ?
C31' C27' C28' C29' -180.0(3) . . . . ?
C32' C29' C30' C25' 179.8(3) . . . . ?
C33' C34' C35' C36' 0.9(6) . . . . ?
C33' C34' C35' C39' -177.0(3) . . . . ?
C34' C33' C38' C37' 1.6(5) . . . . ?
C34' C33' B1' C25' -39.3(4) . . . . ?
C34' C33' B1' C41' -156.6(3) . . . . ?
C34' C33' B1' C49' 82.4(4) . . . . ?
C34' C35' C36' C37' -0.5(5) . . . . ?
C34' C35' C39' F7' -27.3(5) . . . . ?
C34' C35' C39' F8' 92.4(4) . . . . ?
C34' C35' C39' F9' -148.1(4) . . . . ?
C35' C36' C37' C38' 0.7(5) . . . . ?
C35' C36' C37' C40' 179.7(3) . . . . ?
C36' C35' C39' F7' 154.8(3) . . . . ?
C36' C35' C39' F8' -85.6(5) . . . . ?
C36' C35' C39' F9' 34.0(5) . . . . ?
C36' C37' C38' C33' -1.3(6) . . . . ?
C36' C37' C40' F10' 21.0(5) . . . . ?
C36' C37' C40' F11' 140.0(4) . . . . ?
C36' C37' C40' F12' -101.7(4) . . . . ?
C38' C33' C34' C35' -1.4(5) . . . . ?
C38' C33' B1' C25' 149.8(3) . . . . ?
C38' C33' B1' C41' 32.5(5) . . . . ?
C38' C33' B1' C49' -88.5(4) . . . . ?
C38' C37' C40' F10' -160.0(4) . . . . ?
C38' C37' C40' F11' -41.0(5) . . . . ?
C38' C37' C40' F12' 77.3(5) . . . . ?
C39' C35' C36' C37' 177.5(3) . . . . ?
C40' C37' C38' C33' 179.7(3) . . . . ?
C41' C42' C43' C44' -1.3(5) . . . . ?
C41' C42' C43' C47' -179.2(3) . . . . ?
C42' C41' C46' C45' -0.8(5) . . . . ?
C42' C41' B1' C25' -86.1(4) . . . . ?
C42' C41' B1' C33' 36.3(5) . . . . ?
C42' C41' B1' C49' 152.8(3) . . . . ?
C42' C43' C44' C45' -0.5(5) . . . . ?
C42' C43' C47' F13' -59.5(5) . . . . ?
C42' C43' C47' F14' 176.3(3) . . . . ?
C42' C43' C47' F15' 58.2(5) . . . . ?
C43' C44' C45' C46' 1.5(5) . . . . ?
C43' C44' C45' C48' -178.5(3) . . . . ?
C44' C43' C47' F13' 122.6(4) . . . . ?
C44' C43' C47' F14' -1.6(5) . . . . ?
C44' C43' C47' F15' -119.7(4) . . . . ?
C44' C45' C46' C41' -0.9(5) . . . . ?
C44' C45' C48' F16' 13.6(5) . . . . ?
C44' C45' C48' F17' -108.4(4) . . . . ?
C44' C45' C48' F18' 133.5(4) . . . . ?
C46' C41' C42' C43' 1.9(5) . . . . ?
C46' C41' B1' C25' 85.6(4) . . . . ?
C46' C41' B1' C33' -152.0(3) . . . . ?
C46' C41' B1' C49' -35.5(4) . . . . ?
C46' C45' C48' F16' -166.4(3) . . . . ?
C46' C45' C48' F17' 71.6(4) . . . . ?
C46' C45' C48' F18' -46.5(5) . . . . ?
C47' C43' C44' C45' 177.4(3) . . . . ?
C48' C45' C46' C41' 179.1(3) . . . . ?
C49' C50' C51' C52' -0.8(6) . . . . ?
C49' C50' C51' C55' 176.6(3) . . . . ?
C50' C49' C54' C53' 1.4(5) . . . . ?
C50' C49' B1' C25' -157.5(3) . . . . ?
C50' C49' B1' C33' 80.7(4) . . . . ?
C50' C49' B1' C41' -41.6(4) . . . . ?
C50' C51' C52' C53' 1.1(6) . . . . ?
C50' C51' C55' F19' 47.6(6) . . . . ?
C50' C51' C55' F20' -73.0(5) . . . . ?
C50' C51' C55' F21' 165.4(4) . . . . ?
C51' C52' C53' C54' -0.2(6) . . . . ?
C51' C52' C53' C56' -179.0(4) . . . . ?
C52' C51' C55' F19' -135.1(4) . . . . ?
C52' C51' C55' F20' 104.3(5) . . . . ?
C52' C51' C55' F21' -17.3(6) . . . . ?
C52' C53' C54' C49' -1.1(6) . . . . ?
C52' C53' C56' F22' -18.0(5) . . . . ?
C52' C53' C56' F23' -138.6(4) . . . . ?
C52' C53' C56' F24' 101.4(4) . . . . ?
C54' C49' C50' C51' -0.5(5) . . . . ?
C54' C49' B1' C25' 30.8(4) . . . . ?
C54' C49' B1' C33' -91.0(4) . . . . ?
C54' C49' B1' C41' 146.7(3) . . . . ?
C54' C53' C56' F22' 163.2(4) . . . . ?
C54' C53' C56' F23' 42.6(5) . . . . ?
C54' C53' C56' F24' -77.4(5) . . . . ?
C55' C51' C52' C53' -176.2(4) . . . . ?
C56' C53' C54' C49' 177.7(3) . . . . ?
B1' C25' C26' C27' 177.5(3) . . . . ?
B1' C25' C30' C29' -176.9(3) . . . . ?
B1' C33' C34' C35' -172.9(3) . . . . ?
B1' C33' C38' C37' 172.9(3) . . . . ?
B1' C41' C42' C43' 174.0(3) . . . . ?
B1' C41' C46' C45' -173.1(3) . . . . ?
B1' C49' C50' C51' -172.7(3) . . . . ?
B1' C49' C54' C53' 173.6(3) . . . . ?
